data_1568666
loop_
_publ_author_name
'Duan, Yuxiao'
'Chen, Meng'
'Hayashi, Hironobu'
'Yamada, Hiroko'
'Liu, Xinyue'
'Zhang, Lei'

_publ_section_title
;
 Buckybowl and its chiral hybrids featuring eight-membered rings and
 helicene units.
;
_journal_issue 38
_journal_name_full 'Chemical science'
_journal_page_first 10420
_journal_page_last 10428
_journal_paper_doi 10.1039/d3sc00658a
_journal_volume 14
_journal_year 2023
_chemical_formula_moiety 'C60, C72 H54'
_chemical_formula_sum 'C132 H54'
_chemical_formula_weight 1639.75
_space_group_crystal_system monoclinic
_space_group_IT_number 14
_space_group_name_Hall '-P 2ybc'
_space_group_name_H-M_alt 'P 1 21/c 1'
_atom_sites_solution_hydrogens geom
_atom_sites_solution_primary dual
_audit_creation_date 2023-01-06
_audit_creation_method
;
Olex2 1.5
(compiled 2021.12.09 svn.r5202d8cf for OlexSys, GUI svn.r6439)
;
_audit_update_record
;
2023-01-07 deposited with the CCDC.	2023-03-07 downloaded from the CCDC.
;
_cell_angle_alpha 90
_cell_angle_beta 100.3460(10)
_cell_angle_gamma 90
_cell_formula_units_Z 4
_cell_length_a 19.4705(2)
_cell_length_b 18.02860(10)
_cell_length_c 26.3919(3)
_cell_measurement_reflns_used 39448
_cell_measurement_temperature 172.99(10)
_cell_measurement_theta_max 77.4740
_cell_measurement_theta_min 2.3790
_cell_volume 9113.61(15)
_computing_cell_refinement 'CrysAlisPro 1.171.42.55a (Rigaku OD, 2022)'
_computing_data_collection 'CrysAlisPro 1.171.42.55a (Rigaku OD, 2022)'
_computing_data_reduction 'CrysAlisPro 1.171.42.55a (Rigaku OD, 2022)'
_computing_molecular_graphics 'Olex2 1.5 (Dolomanov et al., 2009)'
_computing_publication_material 'Olex2 1.5 (Dolomanov et al., 2009)'
_computing_structure_refinement 'SHELXL 2018/3 (Sheldrick, 2015)'
_computing_structure_solution 'SHELXT 2018/2 (Sheldrick, 2018)'
_diffrn_ambient_environment N~2~
_diffrn_ambient_temperature 172.99(10)
_diffrn_detector 'Hybrid Pixel Array Detector'
_diffrn_detector_area_resol_mean 10.0000
_diffrn_detector_type HyPix
_diffrn_measured_fraction_theta_full 0.996
_diffrn_measured_fraction_theta_max 0.975
_diffrn_measurement_details
;
List of Runs (angles in degrees, time in seconds):

  # Type    Start    End  Width  t~exp~   \w     \q     \k     \f   Frames
#--------------------------------------------------------------------------
  1  \w    -71.00  11.00   0.50    1.00    --  -48.14  89.00 153.00  164
  2  \w    -23.00  74.00   0.50    1.00    --   48.14 -89.00  38.00  194
  3  \w   -168.00 -80.00   0.50    5.00    -- -104.00 -89.00  38.00  176
  4  \w   -104.00 -73.00   0.50    5.00    -- -104.00  89.00 153.00   62
  5  \w     87.00 177.00   0.50    5.00    --  106.93  89.00 153.00  180
  6  \w     46.00  71.00   0.50    5.00    --  106.93 -89.00  38.00   50
  7  \w   -120.00 -73.00   0.50    1.00    --  -48.14-125.00  90.00   94
  8  \w    -24.00   3.00   0.50    1.00    --  -48.14  19.00 -60.00   54
  9  \w    -23.00  22.00   0.50    1.00    --  -48.14  19.00 -30.00   90
 10  \w    -13.00  27.00   0.50    1.00    --   48.14 -19.00 120.00   80
 11  \w    -19.00  14.00   0.50    1.00    --   48.14 -19.00  60.00   66
 12  \w     -4.00  23.00   0.50    1.00    --   48.14 -38.00  30.00   54
 13  \w    -18.00  28.00   0.50    1.00    --   48.14 -19.00 -30.00   92
 14  \w     58.00  89.00   0.50    1.00    --   48.14-125.00-150.00   62
 15  \w    -21.00  28.00   0.50    1.00    --   48.14 -19.00  90.00   98
 16  \w    -61.00 -36.00   0.50    5.00    -- -104.00  57.00 120.00   50
 17  \w   -171.00-114.00   0.50    5.00    -- -104.00 -38.00-120.00  114
 18  \w   -153.00 -94.00   0.50    5.00    -- -104.00 -38.00  60.00  118
 19  \w    -63.00 -33.00   0.50    5.00    -- -104.00 113.00 121.68   60
 20  \w   -108.00 -70.00   0.50    5.00    -- -104.00 113.00 121.68   76
 21  \w   -153.00 -87.00   0.50    5.00    -- -104.00 -99.00 150.00  132
 22  \w     37.00  67.00   0.50    5.00    --  106.93 -99.00 -90.00   60
 23  \w     96.00 175.00   0.50    5.00    --  106.93  38.00 -60.00  158
 24  \w     72.00  98.00   0.50    5.00    --  106.93 -99.00-150.00   52
 25  \w     38.00 101.00   0.50    5.00    --  106.93 -99.00 150.00  126
 26  \w     35.00 106.00   0.50    5.00    --  106.93 -99.00   0.00  142
 27  \w     36.00  71.00   0.50    5.00    --  106.93 -99.00-150.00   70
 28  \w     99.00 167.00   0.50    5.00    --  106.93  38.00-120.00  136
 29  \w     35.00 108.00   0.50    5.00    --  106.93-109.00  70.20  146
 30  \w     38.00  68.00   0.50    5.00    --  106.93 -57.00  60.00   60
 31  \w     35.00  63.00   0.50    5.00    --  106.93 -57.00 -90.00   56
 32  \w     52.00  80.00   0.50    5.00    --  106.93-125.00 150.00   56
 33  \w     53.00  99.00   0.50    5.00    --  106.93 -99.00-120.00   92
 34  \w    120.00 167.00   0.50    5.00    --  106.93  19.00 -30.00   94
 35  \w     91.00 121.00   0.50    5.00    --  106.93-138.00  35.26   60
 36  \w     77.00 111.00   0.50    5.00    --  106.93-125.00 -60.00   68
 37  \w     62.00 105.00   0.50    5.00    --  106.93 -99.00-180.00   86
 38  \w     41.00 111.00   0.50    5.00    --  106.93-125.00 -30.00  140
 39  \w     80.00 105.00   0.50    5.00    --  106.93 -99.00  60.00   50
 40  \w    111.00 175.00   0.50    5.00    --  106.93  38.00 120.00  128
 41  \w     36.00  95.00   0.50    5.00    --  106.93-125.00   0.00  118
 42  \w     36.00  65.00   0.50    5.00    --  106.93 -57.00-180.00   58
;
_diffrn_measurement_device 'four-circle diffractometer'
_diffrn_measurement_device_type 'XtaLAB Synergy R, DW system, HyPix'
_diffrn_measurement_method '\w scans'
_diffrn_orient_matrix_type 'CrysAlisPro convention (1999,Acta A55,543-557)'
_diffrn_orient_matrix_UB_11 0.0793452000
_diffrn_orient_matrix_UB_12 0.0114743000
_diffrn_orient_matrix_UB_13 0.0050410000
_diffrn_orient_matrix_UB_21 -0.0115603000
_diffrn_orient_matrix_UB_22 0.0374829000
_diffrn_orient_matrix_UB_23 -0.0533276000
_diffrn_orient_matrix_UB_31 -0.0063842000
_diffrn_orient_matrix_UB_32 0.0759245000
_diffrn_orient_matrix_UB_33 0.0255084000
_diffrn_radiation_monochromator mirror
_diffrn_radiation_probe x-ray
_diffrn_radiation_type 'Cu K\a'
_diffrn_radiation_wavelength 1.54184
_diffrn_reflns_av_R_equivalents 0.0586
_diffrn_reflns_av_unetI/netI 0.0348
_diffrn_reflns_Laue_measured_fraction_full 0.996
_diffrn_reflns_Laue_measured_fraction_max 0.975
_diffrn_reflns_limit_h_max 24
_diffrn_reflns_limit_h_min -24
_diffrn_reflns_limit_k_max 22
_diffrn_reflns_limit_k_min -20
_diffrn_reflns_limit_l_max 33
_diffrn_reflns_limit_l_min -33
_diffrn_reflns_number 122024
_diffrn_reflns_point_group_measured_fraction_full 0.996
_diffrn_reflns_point_group_measured_fraction_max 0.975
_diffrn_reflns_theta_full 67.684
_diffrn_reflns_theta_max 77.844
_diffrn_reflns_theta_min 2.307
_diffrn_source 'Rotating-anode X-ray tube'
_diffrn_source_type 'Rigaku (Cu) X-ray Source'
_exptl_absorpt_coefficient_mu 0.522
_exptl_absorpt_correction_T_max 1.00000
_exptl_absorpt_correction_T_min 0.41165
_exptl_absorpt_correction_type multi-scan
_exptl_absorpt_process_details
;
CrysAlisPro 1.171.42.55a (Rigaku Oxford Diffraction, 2022)
Empirical absorption correction using spherical harmonics,
implemented in SCALE3 ABSPACK scaling algorithm.
;
_exptl_crystal_colour 'clear intense brown'
_exptl_crystal_density_diffrn 1.195
_exptl_crystal_description needle
_exptl_crystal_F_000 3384
_exptl_crystal_size_max 0.21
_exptl_crystal_size_mid 0.11
_exptl_crystal_size_min 0.01
_refine_diff_density_max 1.191
_refine_diff_density_min -0.405
_refine_diff_density_rms 0.062
_refine_ls_extinction_coef 0.00026(5)
_refine_ls_extinction_expression Fc^*^=kFc[1+0.001xFc^2^\l^3^/sin(2\q)]^-1/4^
_refine_ls_extinction_method 'SHELXL-2018/3 (Sheldrick 2018)'
_refine_ls_goodness_of_fit_ref 1.078
_refine_ls_hydrogen_treatment constr
_refine_ls_matrix_type full
_refine_ls_number_parameters 1202
_refine_ls_number_reflns 18975
_refine_ls_number_restraints 270
_refine_ls_restrained_S_all 1.103
_refine_ls_R_factor_all 0.0914
_refine_ls_R_factor_gt 0.0769
_refine_ls_shift/su_max 0.001
_refine_ls_shift/su_mean 0.000
_refine_ls_structure_factor_coef Fsqd
_refine_ls_weighting_details 'w=1/[\s^2^(Fo^2^)+(0.1363P)^2^+3.9605P] where P=(Fo^2^+2Fc^2^)/3'
_refine_ls_weighting_scheme calc
_refine_ls_wR_factor_gt 0.2206
_refine_ls_wR_factor_ref 0.2338
_reflns_Friedel_coverage 0.000
_reflns_number_gt 14668
_reflns_number_total 18975
_reflns_threshold_expression 'I > 2\s(I)'
_cod_data_source_file d3sc00658a2.cif
_cod_data_source_block d31c60
_cod_depositor_comments 'Adding full bibliography for 1568662--1568666.cif.'
_cod_database_code 1568666
_shelx_shelxl_version_number 2018/3
_chemical_oxdiff_formula 'C H'
_chemical_oxdiff_usercomment 'C H'
_shelx_space_group_comment
;
The symmetry employed for this shelxl refinement is uniquely defined
by the following loop, which should always be used as a source of
symmetry information in preference to the above space-group names.
They are only intended as comments.
;
_shelx_estimated_absorpt_t_max 0.995
_shelx_estimated_absorpt_t_min 0.898
_olex2_refinement_description
;
1. Rigid bond restraints
 C27, C1, C2, C6, C7, C3, C8, C5, C12, C13, C14, C4, C9, C15, C16, C11, C21,
 C30, C22, C10, C17, C23, C24, C19, C20, C29, C31, C39, C32, C18, C25, C33, C34,
  C28, C38, C41, C40, C42, C26, C35, C43, C44, C36, C37, C50, C54, C51, C55,
 C45, C60, C47, C48, C49, C53, C52, C56, C46, C59, C57, C58
 with sigma for 1-2 distances of 0.004 and sigma for 1-3 distances of 0.004
 C39, C40
 with sigma for 1-2 distances of 0.003 and sigma for 1-3 distances of 0.003
2.a Aromatic/amide H refined with riding coordinates:
 C63(H63), C64(H64), C65(H65), C68(H68), C69(H69), C72(H72), C73(H73),
 C74(H74), C98(H98), C99(H99), C101(H101), C108(H108), C110(H110), C115(H115),
 C117(H117), C124(H124), C126(H126), C127(H127)
2.b Idealised Me refined as rotating group:
 C104(H10A,H10B,H10C), C105(H10D,H10E,H10F), C106(H10G,H10H,H10I), C112(H11A,
 H11B,H11C), C113(H11D,H11E,H11F), C114(H11G,H11H,H11I), C120(H12A,H12B,H12C),
 C121(H12D,H12E,H12F), C122(H12G,H12H,H12I), C130(H13A,H13B,H13C), C131(H13D,
 H13E,H13F), C132(H13G,H13H,H13I)
;
_smtbx_masks_void_probe_radius 1.2
_smtbx_masks_void_truncation_radius 1.2
_olex2_submission_special_instructions 'No special instructions were received'
_oxdiff_exptl_absorpt_empirical_details
;
Empirical correction (ABSPACK) includes:
- Absorption correction using spherical harmonics
- Frame scaling
;
_oxdiff_exptl_absorpt_empirical_full_max 1.618
_oxdiff_exptl_absorpt_empirical_full_min 0.489

loop_
_space_group_symop_operation_xyz
'x, y, z'
'-x, y+1/2, -z+1/2'
'-x, -y, -z'
'x, -y-1/2, z-1/2'

loop_
_atom_site_label
_atom_site_type_symbol
_atom_site_fract_x
_atom_site_fract_y
_atom_site_fract_z
_atom_site_U_iso_or_equiv
_atom_site_adp_type
_atom_site_occupancy
_atom_site_site_symmetry_order
_atom_site_calc_flag
_atom_site_refinement_flags_posn
_atom_site_refinement_flags_adp
_atom_site_refinement_flags_occupancy
_atom_site_disorder_assembly
_atom_site_disorder_group
C1 C 0.8573(2) 0.7251(3) 1.0317(2) 0.1034(10) Uani 1 1 d . U . . .
C2 C 0.8524(2) 0.7368(3) 0.9849(2) 0.1033(10) Uani 1 1 d . U . . .
C3 C 0.85525(19) 0.8190(3) 0.96562(17) 0.0896(9) Uani 1 1 d . U . . .
C4 C 0.8588(2) 0.8760(3) 0.99895(18) 0.0948(10) Uani 1 1 d . U . . .
C5 C 0.86274(18) 0.8600(3) 1.05273(17) 0.0904(9) Uani 1 1 d . U . . .
C6 C 0.86290(19) 0.7872(3) 1.0675(2) 0.0964(10) Uani 1 1 d . U . . .
C7 C 0.8102(2) 0.6658(2) 1.04495(19) 0.0905(9) Uani 1 1 d . U . . .
C8 C 0.8025(3) 0.6965(3) 0.94370(18) 0.0934(9) Uani 1 1 d . U . . .
C9 C 0.8103(2) 0.8192(3) 0.91696(15) 0.0856(9) Uani 1 1 d . U . . .
C10 C 0.8166(3) 0.9409(3) 0.9860(2) 0.1028(10) Uani 1 1 d . U . . .
C11 C 0.8232(2) 0.9123(2) 1.07687(15) 0.0819(8) Uani 1 1 d . U . . .
C12 C 0.8234(2) 0.7641(3) 1.10613(17) 0.0943(9) Uani 1 1 d . U . . .
C13 C 0.7939(2) 0.6913(2) 1.09126(16) 0.0879(9) Uani 1 1 d . U . . .
C14 C 0.7628(3) 0.62827(19) 1.01055(18) 0.0919(9) Uani 1 1 d . U . . .
C15 C 0.7598(3) 0.6458(2) 0.95600(18) 0.0984(10) Uani 1 1 d . U . . .
C16 C 0.7793(2) 0.7489(3) 0.90386(14) 0.0855(9) Uani 1 1 d . U . . .
C17 C 0.7689(3) 0.8828(3) 0.90313(16) 0.0958(10) Uani 1 1 d . U . . .
C18 C 0.7745(3) 0.9452(2) 0.9408(2) 0.1033(10) Uani 1 1 d . U . . .
C19 C 0.7947(3) 0.9644(2) 1.0363(2) 0.1008(10) Uani 1 1 d . U . . .
C20 C 0.7849(2) 0.8903(2) 1.11346(13) 0.0742(8) Uani 1 1 d . U . . .
C21 C 0.7860(2) 0.8130(2) 1.12822(12) 0.0815(8) Uani 1 1 d . U . . .
C22 C 0.6937(3) 0.61400(18) 1.02013(19) 0.0951(9) Uani 1 1 d . U . . .
C23 C 0.6872(3) 0.6429(2) 0.92970(17) 0.0950(10) Uani 1 1 d . U . . .
C24 C 0.7112(2) 0.7487(2) 0.87822(12) 0.0829(8) Uani 1 1 d . U . . .
C25 C 0.6967(3) 0.8812(3) 0.87962(17) 0.1067(10) Uani 1 1 d . U . . .
C26 C 0.7045(3) 0.9769(2) 0.9384(2) 0.1029(10) Uani 1 1 d . U . . .
C27 C 0.7345(3) 0.9914(2) 1.0372(2) 0.0993(10) Uani 1 1 d . U . . .
C28 C 0.7174(2) 0.9205(2) 1.11277(13) 0.0728(7) Uani 1 1 d . U . . .
C29 C 0.7105(3) 0.7960(2) 1.13691(12) 0.0900(9) Uani 1 1 d . U . . .
C30 C 0.7267(3) 0.6773(2) 1.10146(14) 0.0836(8) Uani 1 1 d . U . . .
C31 C 0.6767(3) 0.6375(2) 1.06451(19) 0.0907(9) Uani 1 1 d . U . . .
C32 C 0.6482(3) 0.6213(2) 0.9674(2) 0.1006(10) Uani 1 1 d . U . . .
C33 C 0.6634(3) 0.6933(3) 0.89176(15) 0.0895(9) Uani 1 1 d . U . . .
C34 C 0.6722(3) 0.8177(3) 0.86673(13) 0.1034(10) Uani 1 1 d . U . . .
C35 C 0.6546(3) 0.9392(3) 0.90168(16) 0.0992(10) Uani 1 1 d . U . . .
C36 C 0.6868(3) 1.00125(18) 0.9840(2) 0.0998(10) Uani 1 1 d . U . . .
C37 C 0.6936(3) 0.97183(18) 1.07465(16) 0.0841(9) Uani 1 1 d . U . . .
C38 C 0.6693(2) 0.8663(2) 1.12570(11) 0.0703(7) Uani 1 1 d . U . . .
C39 C 0.6852(3) 0.7306(3) 1.12400(15) 0.0883(9) Uani 1 1 d . U . . .
C40 C 0.6113(2) 0.7310(3) 1.09989(14) 0.0861(9) Uani 1 1 d . U . . .
C41 C 0.6072(3) 0.6690(2) 1.0634(2) 0.0943(9) Uani 1 1 d . U . . .
C42 C 0.5864(3) 0.6489(2) 0.9673(2) 0.0994(10) Uani 1 1 d . U . . .
C43 C 0.5947(2) 0.7239(3) 0.88998(14) 0.0948(9) Uani 1 1 d . U . . .
C44 C 0.5942(3) 0.8010(3) 0.87478(14) 0.1047(10) Uani 1 1 d . U . . .
C45 C 0.5879(3) 0.9247(3) 0.91087(17) 0.1021(10) Uani 1 1 d . U . . .
C46 C 0.5693(2) 0.9501(3) 0.9579(2) 0.0973(10) Uani 1 1 d . U . . .
C47 C 0.6178(3) 0.9877(2) 0.99255(18) 0.0937(9) Uani 1 1 d . U . . .
C48 C 0.6202(3) 0.9694(2) 1.04785(18) 0.0926(9) Uani 1 1 d . U . . .
C49 C 0.5769(2) 0.9188(3) 1.06032(19) 0.0937(9) Uani 1 1 d . U . . .
C50 C 0.6007(2) 0.8648(3) 1.10027(15) 0.0845(8) Uani 1 1 d . U . . .
C51 C 0.5701(2) 0.7942(3) 1.08659(14) 0.0803(8) Uani 1 1 d . U . . .
C52 C 0.52433(17) 0.7959(3) 1.03768(16) 0.0825(8) Uani 1 1 d . U . . .
C53 C 0.52148(18) 0.7387(3) 1.00469(16) 0.0837(8) Uani 1 1 d . U . . .
C54 C 0.5645(2) 0.6728(2) 1.01828(19) 0.0901(9) Uani 1 1 d . U . . .
C55 C 0.5566(2) 0.7020(3) 0.92631(16) 0.0880(9) Uani 1 1 d . U . . .
C56 C 0.51648(18) 0.7547(3) 0.95037(16) 0.0882(9) Uani 1 1 d . U . . .
C57 C 0.5263(2) 0.8752(3) 1.0197(2) 0.1027(10) Uani 1 1 d . U . . .
C58 C 0.5233(2) 0.8897(3) 0.9728(2) 0.1047(10) Uani 1 1 d . U . . .
C59 C 0.5170(2) 0.8284(3) 0.93528(19) 0.0996(10) Uani 1 1 d . U . . .
C60 C 0.5571(3) 0.8503(3) 0.89647(17) 0.1057(10) Uani 1 1 d . U . . .
C61 C 0.56499(11) 0.80924(11) 0.74217(7) 0.0301(4) Uani 1 1 d . . . . .
C62 C 0.52535(11) 0.87251(11) 0.75537(8) 0.0331(4) Uani 1 1 d . . . . .
C63 C 0.54966(13) 0.94572(11) 0.76981(8) 0.0356(5) Uani 1 1 d . . . . .
H63 H 0.592600 0.962493 0.761592 0.043 Uiso 1 1 calc R U . . .
C64 C 0.51137(13) 0.99214(12) 0.79554(8) 0.0393(5) Uani 1 1 d . . . . .
H64 H 0.527672 1.041394 0.802556 0.047 Uiso 1 1 calc R U . . .
C65 C 0.44888(13) 0.97040(12) 0.81215(9) 0.0397(5) Uani 1 1 d . . . . .
H65 H 0.426017 1.003006 0.832016 0.048 Uiso 1 1 calc R U . . .
C66 C 0.42242(12) 0.90145(12) 0.79886(8) 0.0365(5) Uani 1 1 d . . . . .
C67 C 0.37410(12) 0.85024(12) 0.82069(9) 0.0370(5) Uani 1 1 d . . . . .
C68 C 0.34842(12) 0.84887(13) 0.86692(9) 0.0407(5) Uani 1 1 d . . . . .
H68 H 0.338682 0.894368 0.882354 0.049 Uiso 1 1 calc R U . . .
C69 C 0.33656(12) 0.78098(13) 0.89130(9) 0.0407(5) Uani 1 1 d . . . . .
H69 H 0.319338 0.782220 0.922760 0.049 Uiso 1 1 calc R U . . .
C70 C 0.34958(11) 0.71246(13) 0.87020(9) 0.0376(5) Uani 1 1 d . . . . .
C71 C 0.37668(11) 0.63924(12) 0.89290(9) 0.0366(5) Uani 1 1 d . . . . .
C72 C 0.38284(12) 0.60670(13) 0.94018(9) 0.0397(5) Uani 1 1 d . . . . .
H72 H 0.356972 0.624648 0.964916 0.048 Uiso 1 1 calc R U . . .
C73 C 0.42885(13) 0.54534(13) 0.95158(9) 0.0408(5) Uani 1 1 d . . . . .
H73 H 0.429587 0.519762 0.983142 0.049 Uiso 1 1 calc R U . . .
C74 C 0.47263(12) 0.52083(12) 0.91917(8) 0.0359(4) Uani 1 1 d . . . . .
H74 H 0.504666 0.481771 0.930013 0.043 Uiso 1 1 calc R U . . .
C75 C 0.47019(11) 0.55360(11) 0.86962(8) 0.0318(4) Uani 1 1 d . . . . .
C76 C 0.52165(10) 0.55155(10) 0.83571(7) 0.0289(4) Uani 1 1 d . . . . .
C77 C 0.58754(11) 0.51136(11) 0.83420(7) 0.0295(4) Uani 1 1 d . . . . .
C78 C 0.62932(10) 0.55363(10) 0.80648(7) 0.0278(4) Uani 1 1 d . . . . .
C79 C 0.69235(11) 0.52390(10) 0.79347(7) 0.0288(4) Uani 1 1 d . . . . .
C80 C 0.74180(11) 0.56383(11) 0.77022(8) 0.0297(4) Uani 1 1 d . . . . .
C81 C 0.76697(11) 0.64278(10) 0.78142(7) 0.0287(4) Uani 1 1 d . . . . .
C82 C 0.73520(11) 0.71245(10) 0.76492(7) 0.0281(4) Uani 1 1 d . . . . .
C83 C 0.66160(11) 0.72807(10) 0.75205(7) 0.0284(4) Uani 1 1 d . . . . .
C84 C 0.63894(11) 0.80046(11) 0.73908(7) 0.0292(4) Uani 1 1 d . . . . .
C85 C 0.59968(10) 0.68426(10) 0.75983(7) 0.0274(4) Uani 1 1 d . . . . .
C86 C 0.58851(10) 0.61832(10) 0.78427(7) 0.0275(4) Uani 1 1 d . . . . .
C87 C 0.51994(10) 0.60751(10) 0.79877(7) 0.0285(4) Uani 1 1 d . . . . .
C88 C 0.46406(11) 0.65644(11) 0.78556(8) 0.0306(4) Uani 1 1 d . . . . .
C89 C 0.41049(11) 0.65257(12) 0.81366(8) 0.0325(4) Uani 1 1 d . . . . .
C90 C 0.41667(11) 0.60732(12) 0.85718(8) 0.0337(4) Uani 1 1 d . . . . .
C91 C 0.36858(11) 0.71547(12) 0.82088(9) 0.0358(4) Uani 1 1 d . . . . .
C92 C 0.38004(11) 0.78071(12) 0.79703(8) 0.0351(4) Uani 1 1 d . . . . .
C93 C 0.43244(11) 0.78409(12) 0.76564(8) 0.0330(4) Uani 1 1 d . . . . .
C94 C 0.45890(11) 0.85617(11) 0.76734(8) 0.0332(4) Uani 1 1 d . . . . .
C95 C 0.47492(11) 0.72370(11) 0.75996(7) 0.0299(4) Uani 1 1 d . . . . .
C96 C 0.54154(10) 0.73743(11) 0.74916(7) 0.0285(4) Uani 1 1 d . . . . .
C97 C 0.60545(11) 0.43669(11) 0.84903(8) 0.0309(4) Uani 1 1 d . . . . .
C98 C 0.56167(12) 0.38981(12) 0.87232(9) 0.0360(5) Uani 1 1 d . . . . .
H98 H 0.518325 0.408280 0.878695 0.043 Uiso 1 1 calc R U . . .
C99 C 0.58065(13) 0.31848(13) 0.88581(10) 0.0416(5) Uani 1 1 d . . . . .
H99 H 0.549920 0.288173 0.900960 0.050 Uiso 1 1 calc R U . . .
C100 C 0.64466(13) 0.28904(12) 0.87773(9) 0.0401(5) Uani 1 1 d . . . . .
C101 C 0.68442(12) 0.33230(12) 0.85098(9) 0.0380(5) Uani 1 1 d . . . . .
H101 H 0.726460 0.312217 0.843264 0.046 Uiso 1 1 calc R U . . .
C102 C 0.66530(11) 0.40517(11) 0.83456(8) 0.0321(4) Uani 1 1 d . . . . .
C103 C 0.66622(14) 0.21119(13) 0.89767(11) 0.0491(6) Uani 1 1 d . . . . .
C104 C 0.73850(18) 0.19004(17) 0.88776(17) 0.0725(10) Uani 1 1 d . . . . .
H10A H 0.737579 0.187223 0.850564 0.109 Uiso 1 1 calc R U . . .
H10B H 0.751892 0.141704 0.903472 0.109 Uiso 1 1 calc R U . . .
H10C H 0.772462 0.227602 0.902885 0.109 Uiso 1 1 calc R U . . .
C105 C 0.61178(17) 0.15559(14) 0.87271(12) 0.0566(7) Uani 1 1 d . . . . .
H10D H 0.565889 0.169745 0.879905 0.085 Uiso 1 1 calc R U . . .
H10E H 0.624065 0.106045 0.886739 0.085 Uiso 1 1 calc R U . . .
H10F H 0.610289 0.155149 0.835398 0.085 Uiso 1 1 calc R U . . .
C106 C 0.66895(18) 0.21056(16) 0.95696(12) 0.0599(7) Uani 1 1 d . . . . .
H10G H 0.703043 0.247266 0.973209 0.090 Uiso 1 1 calc R U . . .
H10H H 0.682764 0.161154 0.970588 0.090 Uiso 1 1 calc R U . . .
H10I H 0.622751 0.222860 0.964408 0.090 Uiso 1 1 calc R U . . .
C107 C 0.70524(11) 0.44684(11) 0.80251(8) 0.0305(4) Uani 1 1 d . . . . .
C108 C 0.75465(11) 0.40977(11) 0.77906(8) 0.0342(4) Uani 1 1 d . . . . .
H108 H 0.761267 0.358011 0.784682 0.041 Uiso 1 1 calc R U . . .
C109 C 0.79383(11) 0.44593(11) 0.74818(8) 0.0332(4) Uani 1 1 d . . . . .
C110 C 0.78769(11) 0.52351(11) 0.74596(8) 0.0323(4) Uani 1 1 d . . . . .
H110 H 0.816526 0.550082 0.726797 0.039 Uiso 1 1 calc R U . . .
C111 C 0.84766(12) 0.40530(12) 0.72229(9) 0.0381(5) Uani 1 1 d . . . . .
C112 C 0.83837(16) 0.32063(13) 0.72372(12) 0.0546(7) Uani 1 1 d . . . . .
H11A H 0.846582 0.303693 0.759584 0.082 Uiso 1 1 calc R U . . .
H11B H 0.871841 0.296685 0.705330 0.082 Uiso 1 1 calc R U . . .
H11C H 0.790751 0.307583 0.707154 0.082 Uiso 1 1 calc R U . . .
C113 C 0.83913(14) 0.42766(14) 0.66561(10) 0.0471(6) Uani 1 1 d . . . . .
H11D H 0.792317 0.413954 0.647710 0.071 Uiso 1 1 calc R U . . .
H11E H 0.874196 0.401979 0.649683 0.071 Uiso 1 1 calc R U . . .
H11F H 0.845407 0.481391 0.663118 0.071 Uiso 1 1 calc R U . . .
C114 C 0.92047(14) 0.42579(17) 0.74998(12) 0.0563(7) Uani 1 1 d . . . . .
H11G H 0.927149 0.479484 0.747694 0.084 Uiso 1 1 calc R U . . .
H11H H 0.955249 0.399938 0.733858 0.084 Uiso 1 1 calc R U . . .
H11I H 0.925971 0.411173 0.786251 0.084 Uiso 1 1 calc R U . . .
C115 C 0.83557(11) 0.64298(11) 0.80747(8) 0.0327(4) Uani 1 1 d . . . . .
H115 H 0.854501 0.597338 0.821591 0.039 Uiso 1 1 calc R U . . .
C116 C 0.87889(11) 0.70546(11) 0.81446(9) 0.0347(4) Uani 1 1 d . . . . .
C117 C 0.85101(11) 0.76940(12) 0.79017(8) 0.0348(4) Uani 1 1 d . . . . .
H117 H 0.880218 0.811679 0.790537 0.042 Uiso 1 1 calc R U . . .
C118 C 0.78159(11) 0.77437(11) 0.76511(8) 0.0311(4) Uani 1 1 d . . . . .
C119 C 0.95486(13) 0.70088(13) 0.84195(11) 0.0441(5) Uani 1 1 d . . . . .
C120 C 0.98025(16) 0.77362(18) 0.86736(16) 0.0736(10) Uani 1 1 d . . . . .
H12A H 0.977226 0.812525 0.841117 0.110 Uiso 1 1 calc R U . . .
H12B H 1.028855 0.768248 0.884809 0.110 Uiso 1 1 calc R U . . .
H12C H 0.951111 0.787144 0.892584 0.110 Uiso 1 1 calc R U . . .
C121 C 0.99882(18) 0.6863(2) 0.79953(17) 0.0808(11) Uani 1 1 d . . . . .
H12D H 0.987224 0.637347 0.784261 0.121 Uiso 1 1 calc R U . . .
H12E H 1.048578 0.687978 0.814705 0.121 Uiso 1 1 calc R U . . .
H12F H 0.988485 0.724447 0.772770 0.121 Uiso 1 1 calc R U . . .
C122 C 0.96666(18) 0.6392(2) 0.88062(16) 0.0834(12) Uani 1 1 d . . . . .
H12G H 0.937076 0.646900 0.906542 0.125 Uiso 1 1 calc R U . . .
H12H H 1.015808 0.638739 0.897458 0.125 Uiso 1 1 calc R U . . .
H12I H 0.954822 0.591745 0.863161 0.125 Uiso 1 1 calc R U . . .
C123 C 0.75690(12) 0.84311(11) 0.73901(8) 0.0338(4) Uani 1 1 d . . . . .
C124 C 0.80287(13) 0.89646(12) 0.72458(10) 0.0424(5) Uani 1 1 d . . . . .
H124 H 0.851720 0.889014 0.734639 0.051 Uiso 1 1 calc R U . . .
C125 C 0.77968(13) 0.95901(12) 0.69643(11) 0.0454(6) Uani 1 1 d . . . . .
C126 C 0.70685(13) 0.96871(12) 0.68190(10) 0.0412(5) Uani 1 1 d . . . . .
H126 H 0.689502 1.010633 0.661796 0.049 Uiso 1 1 calc R U . . .
C127 C 0.66089(12) 0.91921(11) 0.69611(8) 0.0342(4) Uani 1 1 d . . . . .
H127 H 0.612136 0.927534 0.686246 0.041 Uiso 1 1 calc R U . . .
C128 C 0.68493(11) 0.85566(11) 0.72533(8) 0.0309(4) Uani 1 1 d . . . . .
C129 C 0.82871(15) 1.01640(15) 0.67963(16) 0.0678(9) Uani 1 1 d . . . . .
C130 C 0.8149(2) 1.0218(3) 0.62099(19) 0.1036(16) Uani 1 1 d . . . . .
H13A H 0.848675 1.055849 0.610059 0.155 Uiso 1 1 calc R U . . .
H13B H 0.767494 1.040376 0.608993 0.155 Uiso 1 1 calc R U . . .
H13C H 0.819746 0.972573 0.606243 0.155 Uiso 1 1 calc R U . . .
C131 C 0.90516(17) 0.9971(2) 0.6986(2) 0.0913(14) Uani 1 1 d . . . . .
H13D H 0.914876 0.947677 0.686072 0.137 Uiso 1 1 calc R U . . .
H13E H 0.914936 0.997284 0.736364 0.137 Uiso 1 1 calc R U . . .
H13F H 0.934850 1.033752 0.685642 0.137 Uiso 1 1 calc R U . . .
C132 C 0.8130(2) 1.09223(18) 0.7011(3) 0.115(2) Uani 1 1 d . . . . .
H13G H 0.826551 1.091846 0.738719 0.173 Uiso 1 1 calc R U . . .
H13H H 0.762951 1.102700 0.691674 0.173 Uiso 1 1 calc R U . . .
H13I H 0.839473 1.130646 0.686706 0.173 Uiso 1 1 calc R U . . .

loop_
_atom_site_aniso_label
_atom_site_aniso_U_11
_atom_site_aniso_U_22
_atom_site_aniso_U_33
_atom_site_aniso_U_23
_atom_site_aniso_U_13
_atom_site_aniso_U_12
C1 0.070(2) 0.122(3) 0.115(2) -0.005(2) 0.007(2) 0.0325(19)
C2 0.064(2) 0.140(3) 0.109(2) -0.007(2) 0.0234(18) 0.0455(19)
C3 0.0526(17) 0.143(3) 0.082(2) -0.0128(18) 0.0364(15) -0.0083(18)
C4 0.0576(19) 0.138(3) 0.095(2) -0.0190(18) 0.0311(17) -0.0414(17)
C5 0.0468(17) 0.137(2) 0.086(2) -0.0298(19) 0.0064(15) -0.0242(18)
C6 0.0465(17) 0.127(2) 0.104(2) -0.0180(19) -0.0178(16) 0.0122(18)
C7 0.093(2) 0.0694(19) 0.108(2) 0.0058(16) 0.0167(18) 0.0513(15)
C8 0.107(3) 0.095(2) 0.087(2) -0.0236(16) 0.0452(17) 0.0391(17)
C9 0.085(2) 0.122(2) 0.0631(17) -0.0100(16) 0.0489(15) -0.0147(17)
C10 0.104(3) 0.096(2) 0.119(2) -0.001(2) 0.0471(19) -0.0572(18)
C11 0.075(2) 0.089(2) 0.0784(19) -0.0321(15) 0.0051(15) -0.0420(15)
C12 0.087(2) 0.100(2) 0.078(2) 0.0014(17) -0.0344(15) 0.0204(17)
C13 0.096(2) 0.0760(19) 0.080(2) 0.0151(16) -0.0161(16) 0.0382(16)
C14 0.143(3) 0.0375(15) 0.100(2) -0.0013(15) 0.0347(18) 0.0353(16)
C15 0.147(3) 0.064(2) 0.092(2) -0.0299(17) 0.0442(19) 0.0328(18)
C16 0.097(2) 0.112(2) 0.0598(17) -0.0291(15) 0.0464(15) 0.0022(18)
C17 0.116(2) 0.119(2) 0.0668(19) 0.0342(16) 0.0534(17) -0.0108(19)
C18 0.123(3) 0.073(2) 0.127(3) 0.0347(18) 0.058(2) -0.0257(19)
C19 0.112(3) 0.065(2) 0.126(3) -0.0192(17) 0.023(2) -0.0442(17)
C20 0.0783(18) 0.0875(19) 0.0515(16) -0.0346(14) -0.0027(13) -0.0183(15)
C21 0.095(2) 0.099(2) 0.0385(15) -0.0011(14) -0.0204(14) 0.0027(16)
C22 0.150(3) 0.0293(14) 0.106(2) 0.0086(15) 0.022(2) -0.0028(18)
C23 0.154(3) 0.0572(18) 0.081(2) -0.0444(14) 0.0428(18) -0.0174(19)
C24 0.118(2) 0.103(2) 0.0327(14) -0.0267(14) 0.0292(14) -0.0124(18)
C25 0.151(3) 0.114(2) 0.059(2) 0.0324(18) 0.030(2) 0.002(2)
C26 0.140(3) 0.0545(19) 0.122(3) 0.0440(16) 0.046(2) -0.0042(18)
C27 0.139(3) 0.0402(17) 0.123(2) -0.0196(17) 0.035(2) -0.0255(18)
C28 0.0952(19) 0.0684(17) 0.0559(16) -0.0383(12) 0.0164(14) -0.0117(14)
C29 0.148(3) 0.094(2) 0.0278(13) 0.0089(14) 0.0159(17) -0.0114(18)
C30 0.125(2) 0.0702(19) 0.0562(17) 0.0364(13) 0.0191(16) 0.0364(17)
C31 0.121(2) 0.0527(18) 0.103(2) 0.0375(15) 0.0312(19) 0.0020(16)
C32 0.145(3) 0.0506(19) 0.109(2) -0.0290(18) 0.033(2) -0.0240(19)
C33 0.116(2) 0.099(2) 0.0564(17) -0.0504(14) 0.0246(17) -0.0254(17)
C34 0.160(3) 0.122(2) 0.0275(14) 0.0063(17) 0.0155(18) 0.000(2)
C35 0.151(3) 0.084(2) 0.0648(19) 0.0512(15) 0.0266(19) 0.0254(19)
C36 0.151(3) 0.0274(14) 0.122(2) 0.0118(16) 0.028(2) 0.0011(18)
C37 0.133(2) 0.0373(14) 0.087(2) -0.0314(13) 0.0309(17) -0.0026(16)
C38 0.1031(19) 0.0806(18) 0.0339(13) -0.0243(12) 0.0304(13) -0.0086(15)
C39 0.122(2) 0.089(2) 0.0566(19) 0.0223(15) 0.0237(17) 0.0053(18)
C40 0.0891(19) 0.120(2) 0.0603(17) 0.0316(16) 0.0428(15) -0.0116(17)
C41 0.107(2) 0.077(2) 0.108(2) 0.0360(17) 0.0419(18) -0.0224(17)
C42 0.112(2) 0.0596(19) 0.125(2) -0.0303(17) 0.017(2) -0.0400(16)
C43 0.098(2) 0.129(2) 0.0500(17) -0.0442(17) -0.0066(15) -0.0299(19)
C44 0.123(2) 0.143(3) 0.0335(15) 0.0009(17) -0.0237(16) -0.004(2)
C45 0.119(2) 0.096(2) 0.076(2) 0.0404(17) -0.0226(18) 0.027(2)
C46 0.094(2) 0.084(2) 0.109(2) 0.0327(17) 0.0046(18) 0.0506(16)
C47 0.136(3) 0.0439(17) 0.103(2) 0.0112(15) 0.0260(18) 0.0467(17)
C48 0.127(2) 0.0582(18) 0.096(2) -0.0170(16) 0.0303(18) 0.0454(16)
C49 0.092(2) 0.098(2) 0.101(2) -0.0244(17) 0.0425(17) 0.0382(16)
C50 0.0918(19) 0.108(2) 0.0679(18) -0.0329(15) 0.0521(15) -0.0056(17)
C51 0.0704(18) 0.117(2) 0.0653(17) -0.0160(16) 0.0448(14) -0.0202(15)
C52 0.0444(15) 0.123(2) 0.086(2) -0.0054(17) 0.0291(14) -0.0014(16)
C53 0.0490(16) 0.119(2) 0.0855(19) -0.0124(17) 0.0183(15) -0.0328(16)
C54 0.091(2) 0.078(2) 0.106(2) 0.0028(17) 0.0323(17) -0.0445(16)
C55 0.082(2) 0.105(2) 0.0714(18) -0.0373(15) -0.0022(15) -0.0449(16)
C56 0.0458(16) 0.134(2) 0.0780(19) -0.0154(18) -0.0080(14) -0.0210(17)
C57 0.065(2) 0.126(3) 0.123(2) -0.003(2) 0.0340(19) 0.0344(19)
C58 0.067(2) 0.118(3) 0.123(2) 0.014(2) 0.001(2) 0.0418(18)
C59 0.0516(18) 0.131(2) 0.100(2) 0.0021(19) -0.0299(15) 0.0121(19)
C60 0.102(3) 0.129(3) 0.066(2) 0.0271(17) -0.0385(15) 0.0117(19)
C61 0.0387(10) 0.0282(10) 0.0228(9) 0.0003(7) 0.0040(7) 0.0032(8)
C62 0.0431(11) 0.0299(10) 0.0253(9) 0.0023(8) 0.0034(8) 0.0082(8)
C63 0.0511(13) 0.0265(10) 0.0283(10) 0.0040(8) 0.0050(9) 0.0058(9)
C64 0.0581(14) 0.0267(10) 0.0328(11) 0.0030(8) 0.0071(10) 0.0093(9)
C65 0.0550(13) 0.0315(11) 0.0332(11) 0.0002(8) 0.0096(9) 0.0147(9)
C66 0.0439(12) 0.0343(11) 0.0301(10) 0.0008(8) 0.0034(9) 0.0120(9)
C67 0.0366(11) 0.0371(11) 0.0370(11) -0.0017(9) 0.0058(9) 0.0119(9)
C68 0.0391(11) 0.0410(12) 0.0432(12) -0.0055(9) 0.0112(9) 0.0100(9)
C69 0.0365(11) 0.0460(13) 0.0418(12) -0.0056(10) 0.0134(9) 0.0065(9)
C70 0.0326(10) 0.0406(12) 0.0406(11) -0.0047(9) 0.0098(9) -0.0010(9)
C71 0.0345(10) 0.0361(11) 0.0413(11) -0.0067(9) 0.0122(9) -0.0040(8)
C72 0.0421(12) 0.0402(12) 0.0406(12) -0.0068(9) 0.0177(9) -0.0056(9)
C73 0.0471(13) 0.0403(12) 0.0379(11) -0.0004(9) 0.0150(10) -0.0065(10)
C74 0.0423(11) 0.0293(10) 0.0372(11) -0.0012(8) 0.0102(9) -0.0052(8)
C75 0.0352(10) 0.0264(9) 0.0346(10) -0.0051(8) 0.0082(8) -0.0051(8)
C76 0.0331(10) 0.0240(9) 0.0298(9) -0.0045(7) 0.0066(8) -0.0042(7)
C77 0.0361(10) 0.0251(9) 0.0270(9) -0.0036(7) 0.0049(7) -0.0020(8)
C78 0.0364(10) 0.0229(9) 0.0242(9) -0.0024(7) 0.0057(7) -0.0002(7)
C79 0.0355(10) 0.0243(9) 0.0266(9) 0.0003(7) 0.0055(7) 0.0002(7)
C80 0.0354(10) 0.0239(9) 0.0297(9) 0.0002(7) 0.0061(8) 0.0022(8)
C81 0.0377(10) 0.0229(9) 0.0270(9) 0.0002(7) 0.0097(8) 0.0017(7)
C82 0.0371(10) 0.0230(9) 0.0252(9) -0.0021(7) 0.0079(7) 0.0017(7)
C83 0.0393(10) 0.0227(9) 0.0241(9) -0.0027(7) 0.0079(7) -0.0003(7)
C84 0.0380(10) 0.0253(9) 0.0242(9) -0.0007(7) 0.0049(7) 0.0036(8)
C85 0.0349(10) 0.0262(9) 0.0208(8) -0.0034(7) 0.0042(7) 0.0012(7)
C86 0.0341(10) 0.0243(9) 0.0244(9) -0.0056(7) 0.0063(7) 0.0006(7)
C87 0.0347(10) 0.0232(9) 0.0274(9) -0.0051(7) 0.0050(7) -0.0022(7)
C88 0.0341(10) 0.0292(10) 0.0276(9) -0.0067(7) 0.0034(8) -0.0007(8)
C89 0.0314(10) 0.0329(10) 0.0330(10) -0.0076(8) 0.0051(8) -0.0028(8)
C90 0.0328(10) 0.0325(10) 0.0369(11) -0.0056(8) 0.0093(8) -0.0048(8)
C91 0.0296(10) 0.0386(11) 0.0385(11) -0.0042(9) 0.0043(8) 0.0008(8)
C92 0.0328(10) 0.0383(11) 0.0329(10) -0.0030(8) 0.0021(8) 0.0068(8)
C93 0.0357(10) 0.0352(11) 0.0265(9) -0.0011(8) 0.0015(8) 0.0060(8)
C94 0.0402(11) 0.0313(10) 0.0266(9) 0.0011(8) 0.0024(8) 0.0101(8)
C95 0.0346(10) 0.0304(10) 0.0229(9) -0.0042(7) 0.0007(7) 0.0023(8)
C96 0.0356(10) 0.0277(9) 0.0220(8) -0.0018(7) 0.0049(7) 0.0032(8)
C97 0.0370(10) 0.0268(9) 0.0290(9) -0.0005(7) 0.0059(8) -0.0020(8)
C98 0.0404(11) 0.0280(10) 0.0404(11) 0.0006(8) 0.0096(9) -0.0039(8)
C99 0.0455(12) 0.0321(11) 0.0492(13) 0.0078(9) 0.0139(10) -0.0051(9)
C100 0.0476(13) 0.0283(10) 0.0444(12) 0.0078(9) 0.0087(10) -0.0015(9)
C101 0.0397(11) 0.0283(10) 0.0466(12) 0.0063(9) 0.0093(9) -0.0003(8)
C102 0.0374(11) 0.0259(9) 0.0321(10) -0.0001(8) 0.0039(8) -0.0031(8)
C103 0.0524(14) 0.0315(12) 0.0643(16) 0.0170(11) 0.0132(12) 0.0031(10)
C104 0.0669(19) 0.0469(16) 0.110(3) 0.0322(17) 0.0326(19) 0.0185(14)
C105 0.0779(19) 0.0282(12) 0.0627(17) 0.0064(11) 0.0097(14) 0.0002(12)
C106 0.0740(19) 0.0459(15) 0.0577(16) 0.0176(12) 0.0060(14) 0.0011(13)
C107 0.0351(10) 0.0251(9) 0.0308(10) -0.0009(7) 0.0041(8) -0.0011(8)
C108 0.0397(11) 0.0249(9) 0.0376(11) 0.0016(8) 0.0060(9) 0.0024(8)
C109 0.0387(11) 0.0271(10) 0.0341(10) -0.0010(8) 0.0073(8) 0.0032(8)
C110 0.0385(11) 0.0271(10) 0.0331(10) -0.0005(8) 0.0112(8) 0.0012(8)
C111 0.0450(12) 0.0295(10) 0.0417(12) -0.0009(9) 0.0130(9) 0.0073(9)
C112 0.0690(17) 0.0311(12) 0.0719(18) 0.0014(11) 0.0344(14) 0.0147(11)
C113 0.0554(14) 0.0453(13) 0.0436(13) 0.0000(10) 0.0175(11) 0.0125(11)
C114 0.0459(14) 0.0632(17) 0.0591(16) -0.0096(13) 0.0078(12) 0.0113(12)
C115 0.0374(10) 0.0264(9) 0.0353(10) 0.0016(8) 0.0095(8) 0.0039(8)
C116 0.0356(11) 0.0302(10) 0.0387(11) -0.0011(8) 0.0083(8) 0.0028(8)
C117 0.0374(11) 0.0280(10) 0.0388(11) -0.0001(8) 0.0066(9) -0.0018(8)
C118 0.0389(11) 0.0232(9) 0.0314(10) -0.0020(7) 0.0074(8) 0.0012(8)
C119 0.0373(12) 0.0358(12) 0.0577(15) 0.0019(10) 0.0043(10) 0.0030(9)
C120 0.0486(16) 0.0565(17) 0.103(3) -0.0238(17) -0.0222(16) 0.0061(13)
C121 0.0472(16) 0.096(3) 0.103(3) -0.008(2) 0.0238(17) 0.0159(17)
C122 0.0520(17) 0.085(2) 0.100(3) 0.042(2) -0.0210(17) -0.0121(16)
C123 0.0422(11) 0.0234(9) 0.0347(10) -0.0005(8) 0.0035(8) -0.0005(8)
C124 0.0390(12) 0.0284(10) 0.0566(14) 0.0046(10) 0.0005(10) -0.0039(9)
C125 0.0453(13) 0.0266(10) 0.0610(15) 0.0080(10) 0.0006(11) -0.0045(9)
C126 0.0468(13) 0.0249(10) 0.0502(13) 0.0073(9) 0.0041(10) 0.0001(9)
C127 0.0415(11) 0.0260(10) 0.0336(10) 0.0021(8) 0.0029(8) 0.0023(8)
C128 0.0419(11) 0.0228(9) 0.0275(9) -0.0014(7) 0.0052(8) -0.0007(8)
C129 0.0483(15) 0.0360(13) 0.115(3) 0.0262(15) 0.0022(16) -0.0099(11)
C130 0.081(3) 0.105(3) 0.124(4) 0.066(3) 0.016(2) -0.034(2)
C131 0.0481(17) 0.0583(19) 0.162(4) 0.045(2) 0.004(2) -0.0130(14)
C132 0.072(2) 0.0313(15) 0.234(6) 0.010(2) 0.004(3) -0.0172(15)

loop_
_atom_type_symbol
_atom_type_description
_atom_type_scat_dispersion_real
_atom_type_scat_dispersion_imag
_atom_type_scat_source
C C 0.0181 0.0091 'International Tables Vol C Tables 4.2.6.8 and 6.1.1.4'
H H 0.0000 0.0000 'International Tables Vol C Tables 4.2.6.8 and 6.1.1.4'

loop_
_geom_angle_atom_site_label_1
_geom_angle_atom_site_label_2
_geom_angle_atom_site_label_3
_geom_angle
_geom_angle_site_symmetry_1
_geom_angle_site_symmetry_3
_geom_angle_publ_flag
C2 C1 C6 120.0(6) . . ?
C2 C1 C7 114.5(5) . . ?
C6 C1 C7 112.1(5) . . ?
C1 C2 C3 118.8(5) . . ?
C1 C2 C8 124.1(6) . . ?
C8 C2 C3 106.1(4) . . ?
C4 C3 C2 120.6(4) . . ?
C4 C3 C9 122.8(5) . . ?
C9 C3 C2 104.1(4) . . ?
C3 C4 C5 118.7(5) . . ?
C3 C4 C10 120.4(5) . . ?
C10 C4 C5 109.0(4) . . ?
C6 C5 C4 118.1(4) . . ?
C6 C5 C11 118.4(4) . . ?
C11 C5 C4 111.7(5) . . ?
C5 C6 C1 123.7(5) . . ?
C5 C6 C12 120.2(4) . . ?
C12 C6 C1 104.5(5) . . ?
C13 C7 C1 102.5(4) . . ?
C14 C7 C1 125.2(5) . . ?
C14 C7 C13 121.1(5) . . ?
C15 C8 C2 120.7(5) . . ?
C15 C8 C16 120.9(5) . . ?
C16 C8 C2 106.9(4) . . ?
C3 C9 C16 112.7(4) . . ?
C17 C9 C3 117.8(4) . . ?
C17 C9 C16 117.6(4) . . ?
C4 C10 C19 104.9(5) . . ?
C18 C10 C4 119.8(5) . . ?
C18 C10 C19 123.0(5) . . ?
C5 C11 C19 105.1(4) . . ?
C20 C11 C5 121.5(4) . . ?
C20 C11 C19 121.2(4) . . ?
C6 C12 C13 107.7(4) . . ?
C21 C12 C6 121.1(5) . . ?
C21 C12 C13 119.3(5) . . ?
C7 C13 C12 113.0(5) . . ?
C7 C13 C30 118.4(4) . . ?
C30 C13 C12 116.6(4) . . ?
C7 C14 C15 116.9(5) . . ?
C7 C14 C22 121.3(4) . . ?
C22 C14 C15 109.8(5) . . ?
C8 C15 C14 118.5(5) . . ?
C8 C15 C23 120.5(5) . . ?
C23 C15 C14 108.9(5) . . ?
C9 C16 C8 110.3(4) . . ?
C24 C16 C8 120.7(4) . . ?
C24 C16 C9 116.9(4) . . ?
C9 C17 C18 118.1(4) . . ?
C9 C17 C25 124.5(5) . . ?
C25 C17 C18 104.6(5) . . ?
C10 C18 C17 121.1(5) . . ?
C10 C18 C26 118.7(5) . . ?
C26 C18 C17 108.0(5) . . ?
C11 C19 C10 109.4(5) . . ?
C27 C19 C10 121.7(5) . . ?
C27 C19 C11 117.4(5) . . ?
C11 C20 C21 118.8(4) . . ?
C11 C20 C28 119.7(4) . . ?
C28 C20 C21 110.0(4) . . ?
C12 C21 C20 119.9(4) . . ?
C12 C21 C29 122.3(4) . . ?
C20 C21 C29 105.2(4) . . ?
C14 C22 C32 103.6(4) . . ?
C31 C22 C14 118.9(5) . . ?
C31 C22 C32 125.3(5) . . ?
C32 C23 C15 105.8(5) . . ?
C33 C23 C15 119.7(4) . . ?
C33 C23 C32 123.0(5) . . ?
C16 C24 C33 119.0(4) . . ?
C16 C24 C34 121.2(4) . . ?
C33 C24 C34 107.7(4) . . ?
C17 C25 C35 112.3(5) . . ?
C34 C25 C17 115.4(6) . . ?
C34 C25 C35 121.8(6) . . ?
C35 C26 C18 111.1(5) . . ?
C36 C26 C18 117.5(5) . . ?
C36 C26 C35 120.0(5) . . ?
C19 C27 C36 115.4(5) . . ?
C19 C27 C37 123.5(5) . . ?
C37 C27 C36 109.9(5) . . ?
C20 C28 C38 112.1(3) . . ?
C37 C28 C20 117.0(4) . . ?
C37 C28 C38 118.7(4) . . ?
C38 C29 C21 106.7(3) . . ?
C39 C29 C21 117.6(4) . . ?
C39 C29 C38 123.5(5) . . ?
C13 C30 C31 120.0(4) . . ?
C13 C30 C39 124.4(4) . . ?
C31 C30 C39 104.4(4) . . ?
C22 C31 C30 120.4(5) . . ?
C22 C31 C41 118.6(5) . . ?
C30 C31 C41 109.3(4) . . ?
C23 C32 C22 111.8(5) . . ?
C42 C32 C22 115.1(5) . . ?
C42 C32 C23 120.3(5) . . ?
C23 C33 C24 119.2(5) . . ?
C23 C33 C43 117.9(4) . . ?
C43 C33 C24 111.1(4) . . ?
C24 C34 C44 106.4(4) . . ?
C25 C34 C24 124.0(5) . . ?
C25 C34 C44 117.2(5) . . ?
C26 C35 C25 104.0(5) . . ?
C45 C35 C25 121.9(5) . . ?
C45 C35 C26 121.3(5) . . ?
C26 C36 C27 123.4(5) . . ?
C26 C36 C47 118.3(5) . . ?
C47 C36 C27 105.4(4) . . ?
C27 C37 C48 106.8(4) . . ?
C28 C37 C27 121.1(4) . . ?
C28 C37 C48 119.8(4) . . ?
C28 C38 C29 105.9(4) . . ?
C50 C38 C28 120.8(4) . . ?
C50 C38 C29 120.9(4) . . ?
C29 C39 C30 119.8(5) . . ?
C29 C39 C40 113.9(4) . . ?
C30 C39 C40 113.6(4) . . ?
C39 C40 C41 102.4(4) . . ?
C51 C40 C39 125.9(4) . . ?
C51 C40 C41 119.6(4) . . ?
C31 C41 C40 110.0(4) . . ?
C54 C41 C31 117.8(5) . . ?
C54 C41 C40 120.1(4) . . ?
C32 C42 C54 120.3(5) . . ?
C32 C42 C55 119.4(5) . . ?
C55 C42 C54 108.8(4) . . ?
C33 C43 C44 109.7(4) . . ?
C55 C43 C33 118.8(5) . . ?
C55 C43 C44 119.6(5) . . ?
C43 C44 C34 105.0(5) . . ?
C60 C44 C34 122.0(5) . . ?
C60 C44 C43 119.9(5) . . ?
C35 C45 C46 118.8(5) . . ?
C35 C45 C60 118.1(5) . . ?
C46 C45 C60 110.9(5) . . ?
C45 C46 C58 104.5(5) . . ?
C47 C46 C45 119.2(5) . . ?
C47 C46 C58 123.6(5) . . ?
C36 C47 C48 109.2(5) . . ?
C46 C47 C36 122.4(4) . . ?
C46 C47 C48 116.3(5) . . ?
C37 C48 C47 108.7(4) . . ?
C49 C48 C37 120.4(4) . . ?
C49 C48 C47 119.2(5) . . ?
C48 C49 C50 120.6(5) . . ?
C48 C49 C57 122.5(5) . . ?
C50 C49 C57 104.1(4) . . ?
C38 C50 C49 119.6(4) . . ?
C38 C50 C51 117.7(4) . . ?
C51 C50 C49 110.6(4) . . ?
C40 C51 C50 117.9(4) . . ?
C40 C51 C52 118.6(4) . . ?
C50 C51 C52 112.0(4) . . ?
C51 C52 C57 104.8(4) . . ?
C53 C52 C51 121.0(4) . . ?
C53 C52 C57 121.6(4) . . ?
C52 C53 C54 120.7(4) . . ?
C52 C53 C56 118.4(4) . . ?
C56 C53 C54 109.8(4) . . ?
C41 C54 C42 122.8(5) . . ?
C41 C54 C53 120.1(4) . . ?
C53 C54 C42 104.4(4) . . ?
C43 C55 C42 120.4(5) . . ?
C43 C55 C56 121.3(5) . . ?
C56 C55 C42 106.0(4) . . ?
C55 C56 C53 110.9(4) . . ?
C59 C56 C53 118.2(4) . . ?
C59 C56 C55 118.1(4) . . ?
C52 C57 C49 108.4(4) . . ?
C58 C57 C49 119.4(5) . . ?
C58 C57 C52 120.5(5) . . ?
C57 C58 C46 118.9(6) . . ?
C57 C58 C59 119.2(5) . . ?
C59 C58 C46 110.4(5) . . ?
C56 C59 C58 121.9(5) . . ?
C56 C59 C60 119.8(5) . . ?
C60 C59 C58 106.2(5) . . ?
C44 C60 C45 119.0(6) . . ?
C44 C60 C59 121.4(5) . . ?
C59 C60 C45 108.0(5) . . ?
C62 C61 C84 131.84(19) . . ?
C96 C61 C62 119.70(19) . . ?
C96 C61 C84 104.78(17) . . ?
C63 C62 C61 128.5(2) . . ?
C94 C62 C61 115.82(19) . . ?
C94 C62 C63 113.84(19) . . ?
C62 C63 H63 119.7 . . ?
C64 C63 C62 120.6(2) . . ?
C64 C63 H63 119.7 . . ?
C63 C64 H64 118.2 . . ?
C63 C64 C65 123.6(2) . . ?
C65 C64 H64 118.2 . . ?
C64 C65 H65 120.8 . . ?
C66 C65 C64 118.4(2) . . ?
C66 C65 H65 120.8 . . ?
C65 C66 C67 133.8(2) . . ?
C65 C66 C94 117.5(2) . . ?
C94 C66 C67 106.28(18) . . ?
C68 C67 C66 133.7(2) . . ?
C68 C67 C92 116.1(2) . . ?
C92 C67 C66 105.57(18) . . ?
C67 C68 H68 119.2 . . ?
C67 C68 C69 121.5(2) . . ?
C69 C68 H68 119.2 . . ?
C68 C69 H69 119.1 . . ?
C70 C69 C68 121.7(2) . . ?
C70 C69 H69 119.1 . . ?
C69 C70 C71 133.8(2) . . ?
C69 C70 C91 115.4(2) . . ?
C91 C70 C71 105.57(18) . . ?
C72 C71 C70 135.1(2) . . ?
C72 C71 C90 117.1(2) . . ?
C90 C71 C70 106.32(19) . . ?
C71 C72 H72 120.8 . . ?
C71 C72 C73 118.5(2) . . ?
C73 C72 H72 120.8 . . ?
C72 C73 H73 118.2 . . ?
C74 C73 C72 123.5(2) . . ?
C74 C73 H73 118.2 . . ?
C73 C74 H74 119.6 . . ?
C73 C74 C75 120.7(2) . . ?
C75 C74 H74 119.6 . . ?
C74 C75 C76 129.6(2) . . ?
C90 C75 C74 113.39(19) . . ?
C90 C75 C76 115.64(18) . . ?
C75 C76 C77 136.30(18) . . ?
C87 C76 C75 118.43(18) . . ?
C87 C76 C77 104.28(17) . . ?
C78 C77 C76 109.43(17) . . ?
C78 C77 C97 121.07(18) . . ?
C97 C77 C76 128.66(18) . . ?
C77 C78 C79 121.29(17) . . ?
C77 C78 C86 108.30(17) . . ?
C79 C78 C86 128.58(17) . . ?
C80 C79 C78 125.91(17) . . ?
C107 C79 C78 117.16(18) . . ?
C107 C79 C80 116.88(18) . . ?
C79 C80 C81 127.54(17) . . ?
C110 C80 C79 118.20(18) . . ?
C110 C80 C81 111.56(17) . . ?
C82 C81 C80 131.03(18) . . ?
C115 C81 C80 110.32(17) . . ?
C115 C81 C82 118.22(18) . . ?
C81 C82 C83 126.89(18) . . ?
C81 C82 C118 116.33(18) . . ?
C118 C82 C83 116.60(17) . . ?
C82 C83 C85 131.39(17) . . ?
C84 C83 C82 119.77(18) . . ?
C84 C83 C85 107.54(17) . . ?
C83 C84 C61 110.89(18) . . ?
C83 C84 C128 121.81(19) . . ?
C128 C84 C61 127.30(18) . . ?
C86 C85 C83 135.89(18) . . ?
C86 C85 C96 117.86(18) . . ?
C96 C85 C83 104.05(16) . . ?
C85 C86 C78 138.16(19) . . ?
C85 C86 C87 117.46(17) . . ?
C87 C86 C78 104.02(16) . . ?
C76 C87 C86 111.64(17) . . ?
C88 C87 C76 123.35(19) . . ?
C88 C87 C86 123.80(18) . . ?
C87 C88 C95 118.80(18) . . ?
C89 C88 C87 117.55(19) . . ?
C89 C88 C95 119.18(19) . . ?
C88 C89 C90 120.50(19) . . ?
C88 C89 C91 122.3(2) . . ?
C90 C89 C91 108.71(18) . . ?
C75 C90 C71 125.5(2) . . ?
C89 C90 C71 109.08(19) . . ?
C89 C90 C75 122.74(19) . . ?
C70 C91 C89 110.0(2) . . ?
C92 C91 C70 123.1(2) . . ?
C92 C91 C89 118.4(2) . . ?
C67 C92 C93 110.0(2) . . ?
C91 C92 C67 121.6(2) . . ?
C91 C92 C93 119.71(19) . . ?
C94 C93 C92 108.63(18) . . ?
C95 C93 C92 122.0(2) . . ?
C95 C93 C94 120.6(2) . . ?
C62 C94 C66 125.1(2) . . ?
C93 C94 C62 122.21(19) . . ?
C93 C94 C66 109.20(19) . . ?
C93 C95 C88 118.29(19) . . ?
C93 C95 C96 118.31(19) . . ?
C96 C95 C88 118.03(18) . . ?
C61 C96 C85 111.76(18) . . ?
C61 C96 C95 121.88(18) . . ?
C95 C96 C85 123.74(18) . . ?
C98 C97 C77 123.02(19) . . ?
C102 C97 C77 118.63(18) . . ?
C102 C97 C98 117.92(19) . . ?
C97 C98 H98 119.4 . . ?
C99 C98 C97 121.2(2) . . ?
C99 C98 H98 119.4 . . ?
C98 C99 H99 119.3 . . ?
C98 C99 C100 121.4(2) . . ?
C100 C99 H99 119.3 . . ?
C99 C100 C103 119.3(2) . . ?
C101 C100 C99 117.3(2) . . ?
C101 C100 C103 123.4(2) . . ?
C100 C101 H101 118.6 . . ?
C100 C101 C102 122.8(2) . . ?
C102 C101 H101 118.6 . . ?
C97 C102 C101 118.49(19) . . ?
C97 C102 C107 120.20(18) . . ?
C101 C102 C107 121.29(19) . . ?
C100 C103 C106 108.1(2) . . ?
C104 C103 C100 112.0(2) . . ?
C104 C103 C106 107.7(3) . . ?
C105 C103 C100 109.2(2) . . ?
C105 C103 C104 110.7(3) . . ?
C105 C103 C106 109.0(2) . . ?
C103 C104 H10A 109.5 . . ?
C103 C104 H10B 109.5 . . ?
C103 C104 H10C 109.5 . . ?
H10A C104 H10B 109.5 . . ?
H10A C104 H10C 109.5 . . ?
H10B C104 H10C 109.5 . . ?
C103 C105 H10D 109.5 . . ?
C103 C105 H10E 109.5 . . ?
C103 C105 H10F 109.5 . . ?
H10D C105 H10E 109.5 . . ?
H10D C105 H10F 109.5 . . ?
H10E C105 H10F 109.5 . . ?
C103 C106 H10G 109.5 . . ?
C103 C106 H10H 109.5 . . ?
C103 C106 H10I 109.5 . . ?
H10G C106 H10H 109.5 . . ?
H10G C106 H10I 109.5 . . ?
H10H C106 H10I 109.5 . . ?
C79 C107 C102 120.27(18) . . ?
C108 C107 C79 120.33(18) . . ?
C108 C107 C102 119.36(18) . . ?
C107 C108 H108 118.9 . . ?
C109 C108 C107 122.16(19) . . ?
C109 C108 H108 118.9 . . ?
C108 C109 C110 116.39(19) . . ?
C108 C109 C111 122.18(19) . . ?
C110 C109 C111 121.08(19) . . ?
C80 C110 C109 123.86(19) . . ?
C80 C110 H110 118.1 . . ?
C109 C110 H110 118.1 . . ?
C109 C111 C112 111.69(19) . . ?
C113 C111 C109 110.27(18) . . ?
C113 C111 C112 107.0(2) . . ?
C114 C111 C109 108.81(19) . . ?
C114 C111 C112 109.5(2) . . ?
C114 C111 C113 109.5(2) . . ?
C111 C112 H11A 109.5 . . ?
C111 C112 H11B 109.5 . . ?
C111 C112 H11C 109.5 . . ?
H11A C112 H11B 109.5 . . ?
H11A C112 H11C 109.5 . . ?
H11B C112 H11C 109.5 . . ?
C111 C113 H11D 109.5 . . ?
C111 C113 H11E 109.5 . . ?
C111 C113 H11F 109.5 . . ?
H11D C113 H11E 109.5 . . ?
H11D C113 H11F 109.5 . . ?
H11E C113 H11F 109.5 . . ?
C111 C114 H11G 109.5 . . ?
C111 C114 H11H 109.5 . . ?
C111 C114 H11I 109.5 . . ?
H11G C114 H11H 109.5 . . ?
H11G C114 H11I 109.5 . . ?
H11H C114 H11I 109.5 . . ?
C81 C115 H115 117.6 . . ?
C81 C115 C116 124.81(19) . . ?
C116 C115 H115 117.6 . . ?
C115 C116 C119 121.88(19) . . ?
C117 C116 C115 115.7(2) . . ?
C117 C116 C119 122.1(2) . . ?
C116 C117 H117 118.7 . . ?
C116 C117 C118 122.6(2) . . ?
C118 C117 H117 118.7 . . ?
C82 C118 C123 120.38(19) . . ?
C117 C118 C82 120.44(18) . . ?
C117 C118 C123 119.18(19) . . ?
C116 C119 C121 106.2(2) . . ?
C120 C119 C116 112.0(2) . . ?
C120 C119 C121 106.7(3) . . ?
C122 C119 C116 112.4(2) . . ?
C122 C119 C120 110.0(3) . . ?
C122 C119 C121 109.2(3) . . ?
C119 C120 H12A 109.5 . . ?
C119 C120 H12B 109.5 . . ?
C119 C120 H12C 109.5 . . ?
H12A C120 H12B 109.5 . . ?
H12A C120 H12C 109.5 . . ?
H12B C120 H12C 109.5 . . ?
C119 C121 H12D 109.5 . . ?
C119 C121 H12E 109.5 . . ?
C119 C121 H12F 109.5 . . ?
H12D C121 H12E 109.5 . . ?
H12D C121 H12F 109.5 . . ?
H12E C121 H12F 109.5 . . ?
C119 C122 H12G 109.5 . . ?
C119 C122 H12H 109.5 . . ?
C119 C122 H12I 109.5 . . ?
H12G C122 H12H 109.5 . . ?
H12G C122 H12I 109.5 . . ?
H12H C122 H12I 109.5 . . ?
C124 C123 C118 122.4(2) . . ?
C128 C123 C118 119.28(19) . . ?
C128 C123 C124 118.26(19) . . ?
C123 C124 H124 118.7 . . ?
C125 C124 C123 122.7(2) . . ?
C125 C124 H124 118.7 . . ?
C124 C125 C126 117.6(2) . . ?
C124 C125 C129 123.3(2) . . ?
C126 C125 C129 119.2(2) . . ?
C125 C126 H126 119.3 . . ?
C127 C126 C125 121.4(2) . . ?
C127 C126 H126 119.3 . . ?
C126 C127 H127 119.6 . . ?
C126 C127 C128 120.8(2) . . ?
C128 C127 H127 119.6 . . ?
C123 C128 C84 117.74(18) . . ?
C123 C128 C127 119.31(19) . . ?
C127 C128 C84 122.8(2) . . ?
C125 C129 C132 108.7(3) . . ?
C130 C129 C125 109.4(3) . . ?
C130 C129 C132 108.0(4) . . ?
C131 C129 C125 112.0(2) . . ?
C131 C129 C130 109.4(4) . . ?
C131 C129 C132 109.3(3) . . ?
C129 C130 H13A 109.5 . . ?
C129 C130 H13B 109.5 . . ?
C129 C130 H13C 109.5 . . ?
H13A C130 H13B 109.5 . . ?
H13A C130 H13C 109.5 . . ?
H13B C130 H13C 109.5 . . ?
C129 C131 H13D 109.5 . . ?
C129 C131 H13E 109.5 . . ?
C129 C131 H13F 109.5 . . ?
H13D C131 H13E 109.5 . . ?
H13D C131 H13F 109.5 . . ?
H13E C131 H13F 109.5 . . ?
C129 C132 H13G 109.5 . . ?
C129 C132 H13H 109.5 . . ?
C129 C132 H13I 109.5 . . ?
H13G C132 H13H 109.5 . . ?
H13G C132 H13I 109.5 . . ?
H13H C132 H13I 109.5 . . ?

loop_
_geom_bond_atom_site_label_1
_geom_bond_atom_site_label_2
_geom_bond_distance
_geom_bond_site_symmetry_2
_geom_bond_publ_flag
C1 C2 1.240(7) . ?
C1 C6 1.456(7) . ?
C1 C7 1.490(7) . ?
C2 C3 1.571(7) . ?
C2 C8 1.508(7) . ?
C3 C4 1.346(6) . ?
C3 C9 1.418(6) . ?
C4 C5 1.437(6) . ?
C4 C10 1.436(7) . ?
C5 C6 1.370(7) . ?
C5 C11 1.436(6) . ?
C6 C12 1.443(7) . ?
C7 C13 1.395(6) . ?
C7 C14 1.355(7) . ?
C8 C15 1.315(7) . ?
C8 C16 1.425(7) . ?
C9 C16 1.419(6) . ?
C9 C17 1.412(7) . ?
C10 C18 1.323(7) . ?
C10 C19 1.524(7) . ?
C11 C19 1.458(7) . ?
C11 C20 1.380(5) . ?
C12 C13 1.458(6) . ?
C12 C21 1.343(6) . ?
C13 C30 1.405(7) . ?
C14 C15 1.465(6) . ?
C14 C22 1.435(7) . ?
C15 C23 1.461(7) . ?
C16 C24 1.376(6) . ?
C17 C18 1.491(7) . ?
C17 C25 1.432(7) . ?
C18 C26 1.468(7) . ?
C19 C27 1.274(7) . ?
C20 C21 1.445(6) . ?
C20 C28 1.420(5) . ?
C21 C29 1.559(7) . ?
C22 C31 1.342(6) . ?
C22 C32 1.515(7) . ?
C23 C32 1.412(7) . ?
C23 C33 1.369(7) . ?
C24 C33 1.454(6) . ?
C24 C34 1.461(7) . ?
C25 C34 1.263(7) . ?
C25 C35 1.508(7) . ?
C26 C35 1.418(7) . ?
C26 C36 1.382(7) . ?
C27 C36 1.549(7) . ?
C27 C37 1.419(6) . ?
C28 C37 1.384(6) . ?
C28 C38 1.435(5) . ?
C29 C38 1.501(6) . ?
C29 C39 1.298(6) . ?
C30 C31 1.439(7) . ?
C30 C39 1.451(6) . ?
C31 C41 1.463(7) . ?
C32 C42 1.301(7) . ?
C33 C43 1.440(7) . ?
C34 C44 1.600(8) . ?
C35 C45 1.387(7) . ?
C36 C47 1.424(7) . ?
C37 C48 1.477(7) . ?
C38 C50 1.383(6) . ?
C39 C40 1.465(6) . ?
C40 C41 1.468(7) . ?
C40 C51 1.402(6) . ?
C41 C54 1.327(7) . ?
C42 C54 1.545(7) . ?
C42 C55 1.482(7) . ?
C43 C44 1.446(7) . ?
C43 C55 1.372(6) . ?
C44 C60 1.337(7) . ?
C45 C46 1.429(7) . ?
C45 C60 1.490(7) . ?
C46 C47 1.369(7) . ?
C46 C58 1.507(7) . ?
C47 C48 1.488(6) . ?
C48 C49 1.322(7) . ?
C49 C50 1.449(7) . ?
C49 C57 1.536(7) . ?
C50 C51 1.424(6) . ?
C51 C52 1.431(6) . ?
C52 C53 1.344(6) . ?
C52 C57 1.509(7) . ?
C53 C54 1.461(7) . ?
C53 C56 1.448(6) . ?
C55 C56 1.448(6) . ?
C56 C59 1.387(7) . ?
C57 C58 1.257(7) . ?
C58 C59 1.475(7) . ?
C59 C60 1.451(7) . ?
C61 C62 1.454(3) . ?
C61 C84 1.465(3) . ?
C61 C96 1.396(3) . ?
C62 C63 1.431(3) . ?
C62 C94 1.417(3) . ?
C63 H63 0.9500 . ?
C63 C64 1.378(3) . ?
C64 H64 0.9500 . ?
C64 C65 1.421(4) . ?
C65 H65 0.9500 . ?
C65 C66 1.367(3) . ?
C66 C67 1.505(3) . ?
C66 C94 1.441(3) . ?
C67 C68 1.399(3) . ?
C67 C92 1.414(3) . ?
C68 H68 0.9500 . ?
C68 C69 1.421(4) . ?
C69 H69 0.9500 . ?
C69 C70 1.397(3) . ?
C70 C71 1.505(3) . ?
C70 C91 1.417(3) . ?
C71 C72 1.365(3) . ?
C71 C90 1.446(3) . ?
C72 H72 0.9500 . ?
C72 C73 1.421(3) . ?
C73 H73 0.9500 . ?
C73 C74 1.384(3) . ?
C74 H74 0.9500 . ?
C74 C75 1.428(3) . ?
C75 C76 1.459(3) . ?
C75 C90 1.417(3) . ?
C76 C77 1.480(3) . ?
C76 C87 1.399(3) . ?
C77 C78 1.411(3) . ?
C77 C97 1.428(3) . ?
C78 C79 1.436(3) . ?
C78 C86 1.472(3) . ?
C79 C80 1.426(3) . ?
C79 C107 1.424(3) . ?
C80 C81 1.517(3) . ?
C80 C110 1.394(3) . ?
C81 C82 1.433(3) . ?
C81 C115 1.388(3) . ?
C82 C83 1.440(3) . ?
C82 C118 1.436(3) . ?
C83 C84 1.400(3) . ?
C83 C85 1.486(3) . ?
C84 C128 1.428(3) . ?
C85 C86 1.388(3) . ?
C85 C96 1.471(3) . ?
C86 C87 1.467(3) . ?
C87 C88 1.395(3) . ?
C88 C89 1.386(3) . ?
C88 C95 1.422(3) . ?
C89 C90 1.396(3) . ?
C89 C91 1.430(3) . ?
C91 C92 1.371(3) . ?
C92 C93 1.427(3) . ?
C93 C94 1.396(3) . ?
C93 C95 1.392(3) . ?
C95 C96 1.399(3) . ?
C97 C98 1.417(3) . ?
C97 C102 1.409(3) . ?
C98 H98 0.9500 . ?
C98 C99 1.367(3) . ?
C99 H99 0.9500 . ?
C99 C100 1.406(3) . ?
C100 C101 1.379(3) . ?
C100 C103 1.531(3) . ?
C101 H101 0.9500 . ?
C101 C102 1.412(3) . ?
C102 C107 1.456(3) . ?
C103 C104 1.525(4) . ?
C103 C105 1.520(4) . ?
C103 C106 1.556(4) . ?
C104 H10A 0.9800 . ?
C104 H10B 0.9800 . ?
C104 H10C 0.9800 . ?
C105 H10D 0.9800 . ?
C105 H10E 0.9800 . ?
C105 H10F 0.9800 . ?
C106 H10G 0.9800 . ?
C106 H10H 0.9800 . ?
C106 H10I 0.9800 . ?
C107 C108 1.403(3) . ?
C108 H108 0.9500 . ?
C108 C109 1.376(3) . ?
C109 C110 1.404(3) . ?
C109 C111 1.536(3) . ?
C110 H110 0.9500 . ?
C111 C112 1.538(3) . ?
C111 C113 1.529(3) . ?
C111 C114 1.519(4) . ?
C112 H11A 0.9800 . ?
C112 H11B 0.9800 . ?
C112 H11C 0.9800 . ?
C113 H11D 0.9800 . ?
C113 H11E 0.9800 . ?
C113 H11F 0.9800 . ?
C114 H11G 0.9800 . ?
C114 H11H 0.9800 . ?
C114 H11I 0.9800 . ?
C115 H115 0.9500 . ?
C115 C116 1.399(3) . ?
C116 C117 1.382(3) . ?
C116 C119 1.528(3) . ?
C117 H117 0.9500 . ?
C117 C118 1.397(3) . ?
C118 C123 1.457(3) . ?
C119 C120 1.515(4) . ?
C119 C121 1.549(4) . ?
C119 C122 1.499(4) . ?
C120 H12A 0.9800 . ?
C120 H12B 0.9800 . ?
C120 H12C 0.9800 . ?
C121 H12D 0.9800 . ?
C121 H12E 0.9800 . ?
C121 H12F 0.9800 . ?
C122 H12G 0.9800 . ?
C122 H12H 0.9800 . ?
C122 H12I 0.9800 . ?
C123 C124 1.412(3) . ?
C123 C128 1.401(3) . ?
C124 H124 0.9500 . ?
C124 C125 1.381(3) . ?
C125 C126 1.412(3) . ?
C125 C129 1.526(4) . ?
C126 H126 0.9500 . ?
C126 C127 1.363(3) . ?
C127 H127 0.9500 . ?
C127 C128 1.413(3) . ?
C129 C130 1.526(6) . ?
C129 C131 1.523(4) . ?
C129 C132 1.532(5) . ?
C130 H13A 0.9800 . ?
C130 H13B 0.9800 . ?
C130 H13C 0.9800 . ?
C131 H13D 0.9800 . ?
C131 H13E 0.9800 . ?
C131 H13F 0.9800 . ?
C132 H13G 0.9800 . ?
C132 H13H 0.9800 . ?
C132 H13I 0.9800 . ?

loop_
_geom_torsion_atom_site_label_1
_geom_torsion_atom_site_label_2
_geom_torsion_atom_site_label_3
_geom_torsion_atom_site_label_4
_geom_torsion
_geom_torsion_site_symmetry_1
_geom_torsion_site_symmetry_2
_geom_torsion_site_symmetry_3
_geom_torsion_site_symmetry_4
_geom_torsion_publ_flag
C1 C2 C3 C4 -3.9(6) . . . . ?
C1 C2 C3 C9 -146.7(4) . . . . ?
C1 C2 C8 C15 0.6(7) . . . . ?
C1 C2 C8 C16 144.2(5) . . . . ?
C1 C6 C12 C13 -2.1(4) . . . . ?
C1 C6 C12 C21 -144.5(4) . . . . ?
C1 C7 C13 C12 3.7(4) . . . . ?
C1 C7 C13 C30 145.1(4) . . . . ?
C1 C7 C14 C15 2.5(6) . . . . ?
C1 C7 C14 C22 -136.4(4) . . . . ?
C2 C1 C6 C5 0.4(7) . . . . ?
C2 C1 C6 C12 143.3(5) . . . . ?
C2 C1 C7 C13 -146.2(4) . . . . ?
C2 C1 C7 C14 -2.9(6) . . . . ?
C2 C3 C4 C5 2.5(6) . . . . ?
C2 C3 C4 C10 -136.2(4) . . . . ?
C2 C3 C9 C16 1.0(4) . . . . ?
C2 C3 C9 C17 142.9(3) . . . . ?
C2 C8 C15 C14 -1.1(6) . . . . ?
C2 C8 C15 C23 137.3(4) . . . . ?
C2 C8 C16 C9 -0.5(4) . . . . ?
C2 C8 C16 C24 -141.9(4) . . . . ?
C3 C2 C8 C15 -142.6(4) . . . . ?
C3 C2 C8 C16 1.0(4) . . . . ?
C3 C4 C5 C6 0.2(6) . . . . ?
C3 C4 C5 C11 -142.3(4) . . . . ?
C3 C4 C10 C18 -0.8(6) . . . . ?
C3 C4 C10 C19 142.5(4) . . . . ?
C3 C9 C16 C8 -0.4(4) . . . . ?
C3 C9 C16 C24 142.6(3) . . . . ?
C3 C9 C17 C18 -0.7(5) . . . . ?
C3 C9 C17 C25 -136.2(4) . . . . ?
C4 C3 C9 C16 -140.8(4) . . . . ?
C4 C3 C9 C17 1.2(5) . . . . ?
C4 C5 C6 C1 -1.8(6) . . . . ?
C4 C5 C6 C12 -139.3(4) . . . . ?
C4 C5 C11 C19 -1.4(4) . . . . ?
C4 C5 C11 C20 141.0(4) . . . . ?
C4 C10 C18 C17 1.3(6) . . . . ?
C4 C10 C18 C26 139.3(4) . . . . ?
C4 C10 C19 C11 -1.2(4) . . . . ?
C4 C10 C19 C27 -143.5(4) . . . . ?
C5 C4 C10 C18 -143.0(4) . . . . ?
C5 C4 C10 C19 0.3(4) . . . . ?
C5 C6 C12 C13 142.4(4) . . . . ?
C5 C6 C12 C21 0.0(6) . . . . ?
C5 C11 C19 C10 1.6(4) . . . . ?
C5 C11 C19 C27 145.7(4) . . . . ?
C5 C11 C20 C21 1.2(5) . . . . ?
C5 C11 C20 C28 -138.6(4) . . . . ?
C6 C1 C2 C3 2.3(6) . . . . ?
C6 C1 C2 C8 -136.6(5) . . . . ?
C6 C1 C7 C13 -5.1(5) . . . . ?
C6 C1 C7 C14 138.2(4) . . . . ?
C6 C5 C11 C19 -143.8(4) . . . . ?
C6 C5 C11 C20 -1.3(5) . . . . ?
C6 C12 C13 C7 -1.2(4) . . . . ?
C6 C12 C13 C30 -143.3(4) . . . . ?
C6 C12 C21 C20 -0.1(5) . . . . ?
C6 C12 C21 C29 136.0(4) . . . . ?
C7 C1 C2 C3 140.2(4) . . . . ?
C7 C1 C2 C8 1.2(6) . . . . ?
C7 C1 C6 C5 -138.3(4) . . . . ?
C7 C1 C6 C12 4.5(5) . . . . ?
C7 C13 C30 C31 -0.1(5) . . . . ?
C7 C13 C30 C39 -138.2(4) . . . . ?
C7 C14 C15 C8 -0.4(6) . . . . ?
C7 C14 C15 C23 -143.2(4) . . . . ?
C7 C14 C22 C31 -1.1(6) . . . . ?
C7 C14 C22 C32 143.3(4) . . . . ?
C8 C2 C3 C4 141.6(4) . . . . ?
C8 C2 C3 C9 -1.2(4) . . . . ?
C8 C15 C23 C32 -144.2(4) . . . . ?
C8 C15 C23 C33 0.4(5) . . . . ?
C8 C16 C24 C33 -1.1(5) . . . . ?
C8 C16 C24 C34 136.9(4) . . . . ?
C9 C3 C4 C5 138.2(4) . . . . ?
C9 C3 C4 C10 -0.4(6) . . . . ?
C9 C16 C24 C33 -140.0(3) . . . . ?
C9 C16 C24 C34 -2.1(5) . . . . ?
C9 C17 C18 C10 -0.5(6) . . . . ?
C9 C17 C18 C26 -142.4(4) . . . . ?
C9 C17 C25 C34 -6.8(6) . . . . ?
C9 C17 C25 C35 138.8(4) . . . . ?
C10 C4 C5 C6 143.2(4) . . . . ?
C10 C4 C5 C11 0.7(4) . . . . ?
C10 C18 C26 C35 -143.0(4) . . . . ?
C10 C18 C26 C36 0.5(6) . . . . ?
C10 C19 C27 C36 -2.3(6) . . . . ?
C10 C19 C27 C37 137.8(4) . . . . ?
C11 C5 C6 C1 138.1(4) . . . . ?
C11 C5 C6 C12 0.6(6) . . . . ?
C11 C19 C27 C36 -141.8(4) . . . . ?
C11 C19 C27 C37 -1.7(6) . . . . ?
C11 C20 C21 C12 -0.5(5) . . . . ?
C11 C20 C21 C29 -143.1(3) . . . . ?
C11 C20 C28 C37 -0.4(4) . . . . ?
C11 C20 C28 C38 141.8(3) . . . . ?
C12 C13 C30 C31 140.0(4) . . . . ?
C12 C13 C30 C39 1.9(5) . . . . ?
C12 C21 C29 C38 -140.9(4) . . . . ?
C12 C21 C29 C39 3.0(5) . . . . ?
C13 C7 C14 C15 139.6(4) . . . . ?
C13 C7 C14 C22 0.7(6) . . . . ?
C13 C12 C21 C20 -138.3(4) . . . . ?
C13 C12 C21 C29 -2.2(5) . . . . ?
C13 C30 C31 C22 -0.3(5) . . . . ?
C13 C30 C31 C41 -142.7(3) . . . . ?
C13 C30 C39 C29 -1.2(6) . . . . ?
C13 C30 C39 C40 138.3(4) . . . . ?
C14 C7 C13 C12 -141.5(4) . . . . ?
C14 C7 C13 C30 -0.1(5) . . . . ?
C14 C15 C23 C32 -2.3(4) . . . . ?
C14 C15 C23 C33 142.3(3) . . . . ?
C14 C22 C31 C30 0.9(5) . . . . ?
C14 C22 C31 C41 139.9(4) . . . . ?
C14 C22 C32 C23 -3.5(4) . . . . ?
C14 C22 C32 C42 -145.5(4) . . . . ?
C15 C8 C16 C9 143.0(4) . . . . ?
C15 C8 C16 C24 1.6(5) . . . . ?
C15 C14 C22 C31 -142.5(4) . . . . ?
C15 C14 C22 C32 1.9(4) . . . . ?
C15 C23 C32 C22 3.6(4) . . . . ?
C15 C23 C32 C42 143.4(4) . . . . ?
C15 C23 C33 C24 0.2(5) . . . . ?
C15 C23 C33 C43 -139.6(4) . . . . ?
C16 C8 C15 C14 -139.6(4) . . . . ?
C16 C8 C15 C23 -1.2(5) . . . . ?
C16 C9 C17 C18 139.4(4) . . . . ?
C16 C9 C17 C25 3.9(5) . . . . ?
C16 C24 C33 C23 0.2(5) . . . . ?
C16 C24 C33 C43 142.5(3) . . . . ?
C16 C24 C34 C25 -1.0(6) . . . . ?
C16 C24 C34 C44 -141.6(3) . . . . ?
C17 C9 C16 C8 -142.4(3) . . . . ?
C17 C9 C16 C24 0.6(4) . . . . ?
C17 C18 C26 C35 -0.1(4) . . . . ?
C17 C18 C26 C36 143.4(4) . . . . ?
C17 C25 C34 C24 5.1(6) . . . . ?
C17 C25 C34 C44 141.9(4) . . . . ?
C17 C25 C35 C26 1.5(4) . . . . ?
C17 C25 C35 C45 -140.3(4) . . . . ?
C18 C10 C19 C11 140.6(4) . . . . ?
C18 C10 C19 C27 -1.7(6) . . . . ?
C18 C17 C25 C34 -147.0(4) . . . . ?
C18 C17 C25 C35 -1.5(4) . . . . ?
C18 C26 C35 C25 -0.8(4) . . . . ?
C18 C26 C35 C45 141.3(4) . . . . ?
C18 C26 C36 C27 -4.7(6) . . . . ?
C18 C26 C36 C47 -140.4(4) . . . . ?
C19 C10 C18 C17 -135.2(5) . . . . ?
C19 C10 C18 C26 2.7(6) . . . . ?
C19 C11 C20 C21 137.8(4) . . . . ?
C19 C11 C20 C28 -2.0(5) . . . . ?
C19 C27 C36 C26 5.6(6) . . . . ?
C19 C27 C36 C47 146.1(4) . . . . ?
C19 C27 C37 C28 -0.6(6) . . . . ?
C19 C27 C37 C48 -142.6(4) . . . . ?
C20 C11 C19 C10 -141.0(4) . . . . ?
C20 C11 C19 C27 3.1(6) . . . . ?
C20 C21 C29 C38 0.6(3) . . . . ?
C20 C21 C29 C39 144.5(3) . . . . ?
C20 C28 C37 C27 1.7(5) . . . . ?
C20 C28 C37 C48 138.9(3) . . . . ?
C20 C28 C38 C29 1.5(3) . . . . ?
C20 C28 C38 C50 -140.8(3) . . . . ?
C21 C12 C13 C7 142.0(4) . . . . ?
C21 C12 C13 C30 -0.1(5) . . . . ?
C21 C20 C28 C37 -143.4(3) . . . . ?
C21 C20 C28 C38 -1.2(4) . . . . ?
C21 C29 C38 C28 -1.3(3) . . . . ?
C21 C29 C38 C50 141.0(3) . . . . ?
C21 C29 C39 C30 -1.2(5) . . . . ?
C21 C29 C39 C40 -140.6(3) . . . . ?
C22 C14 C15 C8 142.9(4) . . . . ?
C22 C14 C15 C23 0.1(4) . . . . ?
C22 C31 C41 C40 -142.7(4) . . . . ?
C22 C31 C41 C54 0.0(5) . . . . ?
C22 C32 C42 C54 0.9(6) . . . . ?
C22 C32 C42 C55 140.1(4) . . . . ?
C23 C32 C42 C54 -137.7(4) . . . . ?
C23 C32 C42 C55 1.5(6) . . . . ?
C23 C33 C43 C44 143.2(4) . . . . ?
C23 C33 C43 C55 0.5(5) . . . . ?
C24 C33 C43 C44 0.4(4) . . . . ?
C24 C33 C43 C55 -142.3(3) . . . . ?
C24 C34 C44 C43 -0.2(4) . . . . ?
C24 C34 C44 C60 140.6(4) . . . . ?
C25 C17 C18 C10 142.9(4) . . . . ?
C25 C17 C18 C26 1.0(4) . . . . ?
C25 C34 C44 C43 -143.9(4) . . . . ?
C25 C34 C44 C60 -3.2(6) . . . . ?
C25 C35 C45 C46 136.9(4) . . . . ?
C25 C35 C45 C60 -2.2(6) . . . . ?
C26 C35 C45 C46 1.4(6) . . . . ?
C26 C35 C45 C60 -137.7(4) . . . . ?
C26 C36 C47 C46 1.5(6) . . . . ?
C26 C36 C47 C48 142.4(4) . . . . ?
C27 C36 C47 C46 -141.4(4) . . . . ?
C27 C36 C47 C48 -0.5(4) . . . . ?
C27 C37 C48 C47 0.4(4) . . . . ?
C27 C37 C48 C49 143.1(4) . . . . ?
C28 C20 C21 C12 142.9(3) . . . . ?
C28 C20 C21 C29 0.3(3) . . . . ?
C28 C37 C48 C47 -142.2(3) . . . . ?
C28 C37 C48 C49 0.5(5) . . . . ?
C28 C38 C50 C49 -0.4(4) . . . . ?
C28 C38 C50 C51 138.6(3) . . . . ?
C29 C38 C50 C49 -137.2(3) . . . . ?
C29 C38 C50 C51 1.9(4) . . . . ?
C29 C39 C40 C41 147.1(3) . . . . ?
C29 C39 C40 C51 5.6(5) . . . . ?
C30 C31 C41 C40 0.5(4) . . . . ?
C30 C31 C41 C54 143.1(4) . . . . ?
C30 C39 C40 C41 5.2(4) . . . . ?
C30 C39 C40 C51 -136.4(4) . . . . ?
C31 C22 C32 C23 137.9(4) . . . . ?
C31 C22 C32 C42 -4.1(6) . . . . ?
C31 C30 C39 C29 -144.5(4) . . . . ?
C31 C30 C39 C40 -5.0(4) . . . . ?
C31 C41 C54 C42 -3.0(6) . . . . ?
C31 C41 C54 C53 -138.6(4) . . . . ?
C32 C22 C31 C30 -135.3(4) . . . . ?
C32 C22 C31 C41 3.8(6) . . . . ?
C32 C23 C33 C24 138.4(4) . . . . ?
C32 C23 C33 C43 -1.4(5) . . . . ?
C32 C42 C54 C41 2.6(6) . . . . ?
C32 C42 C54 C53 143.9(4) . . . . ?
C32 C42 C55 C43 -2.4(5) . . . . ?
C32 C42 C55 C56 -145.0(4) . . . . ?
C33 C23 C32 C22 -139.5(4) . . . . ?
C33 C23 C32 C42 0.3(6) . . . . ?
C33 C24 C34 C25 141.0(4) . . . . ?
C33 C24 C34 C44 0.5(4) . . . . ?
C33 C43 C44 C34 -0.1(4) . . . . ?
C33 C43 C44 C60 -141.9(4) . . . . ?
C33 C43 C55 C42 1.3(5) . . . . ?
C33 C43 C55 C56 138.2(4) . . . . ?
C34 C24 C33 C23 -142.9(3) . . . . ?
C34 C24 C33 C43 -0.6(4) . . . . ?
C34 C25 C35 C26 144.4(4) . . . . ?
C34 C25 C35 C45 2.6(6) . . . . ?
C34 C44 C60 C45 3.5(6) . . . . ?
C34 C44 C60 C59 -135.2(4) . . . . ?
C35 C25 C34 C24 -136.8(5) . . . . ?
C35 C25 C34 C44 0.0(6) . . . . ?
C35 C26 C36 C27 135.5(5) . . . . ?
C35 C26 C36 C47 -0.3(6) . . . . ?
C35 C45 C46 C47 -0.3(6) . . . . ?
C35 C45 C46 C58 -143.3(4) . . . . ?
C35 C45 C60 C44 -0.9(5) . . . . ?
C35 C45 C60 C59 142.9(4) . . . . ?
C36 C26 C35 C25 -143.2(4) . . . . ?
C36 C26 C35 C45 -1.2(6) . . . . ?
C36 C27 C37 C28 141.3(4) . . . . ?
C36 C27 C37 C48 -0.7(4) . . . . ?
C36 C47 C48 C37 0.1(4) . . . . ?
C36 C47 C48 C49 -143.2(4) . . . . ?
C37 C27 C36 C26 -139.7(4) . . . . ?
C37 C27 C36 C47 0.7(4) . . . . ?
C37 C28 C38 C29 143.0(3) . . . . ?
C37 C28 C38 C50 0.7(4) . . . . ?
C37 C48 C49 C50 -0.3(5) . . . . ?
C37 C48 C49 C57 -135.9(4) . . . . ?
C38 C28 C37 C27 -137.9(4) . . . . ?
C38 C28 C37 C48 -0.7(4) . . . . ?
C38 C29 C39 C30 136.2(4) . . . . ?
C38 C29 C39 C40 -3.2(5) . . . . ?
C38 C50 C51 C40 0.2(4) . . . . ?
C38 C50 C51 C52 -142.8(3) . . . . ?
C39 C29 C38 C28 -142.4(4) . . . . ?
C39 C29 C38 C50 -0.1(5) . . . . ?
C39 C30 C31 C22 145.0(4) . . . . ?
C39 C30 C31 C41 2.6(4) . . . . ?
C39 C40 C41 C31 -3.3(4) . . . . ?
C39 C40 C41 C54 -144.9(4) . . . . ?
C39 C40 C51 C50 -4.1(5) . . . . ?
C39 C40 C51 C52 136.4(4) . . . . ?
C40 C41 C54 C42 135.7(4) . . . . ?
C40 C41 C54 C53 0.1(5) . . . . ?
C40 C51 C52 C53 -1.0(5) . . . . ?
C40 C51 C52 C57 -143.3(3) . . . . ?
C41 C40 C51 C50 -139.8(3) . . . . ?
C41 C40 C51 C52 0.7(5) . . . . ?
C42 C55 C56 C53 1.8(4) . . . . ?
C42 C55 C56 C59 142.9(3) . . . . ?
C43 C44 C60 C45 138.7(4) . . . . ?
C43 C44 C60 C59 0.0(6) . . . . ?
C43 C55 C56 C53 -140.4(4) . . . . ?
C43 C55 C56 C59 0.6(5) . . . . ?
C44 C43 C55 C42 -137.8(4) . . . . ?
C44 C43 C55 C56 -0.8(5) . . . . ?
C45 C46 C47 C36 -1.2(6) . . . . ?
C45 C46 C47 C48 -139.6(4) . . . . ?
C45 C46 C58 C57 144.9(4) . . . . ?
C45 C46 C58 C59 1.7(4) . . . . ?
C46 C45 C60 C44 -143.0(4) . . . . ?
C46 C45 C60 C59 0.7(5) . . . . ?
C46 C47 C48 C37 143.6(4) . . . . ?
C46 C47 C48 C49 0.4(5) . . . . ?
C46 C58 C59 C56 140.9(4) . . . . ?
C46 C58 C59 C60 -1.3(4) . . . . ?
C47 C46 C58 C57 4.0(6) . . . . ?
C47 C46 C58 C59 -139.2(4) . . . . ?
C47 C48 C49 C50 138.6(4) . . . . ?
C47 C48 C49 C57 3.0(5) . . . . ?
C48 C49 C50 C38 0.3(5) . . . . ?
C48 C49 C50 C51 -141.5(4) . . . . ?
C48 C49 C57 C52 140.2(4) . . . . ?
C48 C49 C57 C58 -3.1(6) . . . . ?
C49 C50 C51 C40 142.7(3) . . . . ?
C49 C50 C51 C52 -0.3(4) . . . . ?
C49 C57 C58 C46 -0.4(6) . . . . ?
C49 C57 C58 C59 139.5(4) . . . . ?
C50 C49 C57 C52 -1.4(4) . . . . ?
C50 C49 C57 C58 -144.7(4) . . . . ?
C50 C51 C52 C53 141.7(4) . . . . ?
C50 C51 C52 C57 -0.6(4) . . . . ?
C51 C40 C41 C31 141.3(3) . . . . ?
C51 C40 C41 C54 -0.3(5) . . . . ?
C51 C52 C53 C54 0.9(5) . . . . ?
C51 C52 C53 C56 -139.4(4) . . . . ?
C51 C52 C57 C49 1.3(4) . . . . ?
C51 C52 C57 C58 144.1(4) . . . . ?
C52 C53 C54 C41 -0.4(5) . . . . ?
C52 C53 C54 C42 -143.0(4) . . . . ?
C52 C53 C56 C55 142.9(4) . . . . ?
C52 C53 C56 C59 1.9(5) . . . . ?
C52 C57 C58 C46 -139.2(4) . . . . ?
C52 C57 C58 C59 0.7(6) . . . . ?
C53 C52 C57 C49 -140.7(4) . . . . ?
C53 C52 C57 C58 2.1(6) . . . . ?
C53 C56 C59 C58 0.8(6) . . . . ?
C53 C56 C59 C60 138.1(4) . . . . ?
C54 C42 C55 C43 141.1(4) . . . . ?
C54 C42 C55 C56 -1.6(4) . . . . ?
C54 C53 C56 C55 -1.3(4) . . . . ?
C54 C53 C56 C59 -142.3(4) . . . . ?
C55 C42 C54 C41 -140.4(4) . . . . ?
C55 C42 C54 C53 0.8(4) . . . . ?
C55 C43 C44 C34 142.3(4) . . . . ?
C55 C43 C44 C60 0.5(6) . . . . ?
C55 C56 C59 C58 -137.4(4) . . . . ?
C55 C56 C59 C60 -0.1(5) . . . . ?
C56 C53 C54 C41 142.8(4) . . . . ?
C56 C53 C54 C42 0.3(4) . . . . ?
C56 C59 C60 C44 -0.2(6) . . . . ?
C56 C59 C60 C45 -142.8(4) . . . . ?
C57 C49 C50 C38 142.7(3) . . . . ?
C57 C49 C50 C51 1.0(4) . . . . ?
C57 C52 C53 C54 136.9(4) . . . . ?
C57 C52 C53 C56 -3.3(5) . . . . ?
C57 C58 C59 C56 -2.1(7) . . . . ?
C57 C58 C59 C60 -144.3(4) . . . . ?
C58 C46 C47 C36 134.4(4) . . . . ?
C58 C46 C47 C48 -3.9(6) . . . . ?
C58 C59 C60 C44 143.0(4) . . . . ?
C58 C59 C60 C45 0.3(4) . . . . ?
C60 C45 C46 C47 141.5(4) . . . . ?
C60 C45 C46 C58 -1.5(4) . . . . ?
C61 C62 C63 C64 -160.5(2) . . . . ?
C61 C62 C94 C66 155.55(19) . . . . ?
C61 C62 C94 C93 -1.2(3) . . . . ?
C61 C84 C128 C123 161.64(19) . . . . ?
C61 C84 C128 C127 -22.3(3) . . . . ?
C62 C61 C84 C83 148.3(2) . . . . ?
C62 C61 C84 C128 -31.4(3) . . . . ?
C62 C61 C96 C85 -150.86(17) . . . . ?
C62 C61 C96 C95 11.4(3) . . . . ?
C62 C63 C64 C65 3.9(3) . . . . ?
C63 C62 C94 C66 -10.5(3) . . . . ?
C63 C62 C94 C93 -167.23(19) . . . . ?
C63 C64 C65 C66 -4.7(3) . . . . ?
C64 C65 C66 C67 157.7(2) . . . . ?
C64 C65 C66 C94 -1.9(3) . . . . ?
C65 C66 C67 C68 -12.9(4) . . . . ?
C65 C66 C67 C92 -166.7(2) . . . . ?
C65 C66 C94 C62 10.0(3) . . . . ?
C65 C66 C94 C93 169.25(19) . . . . ?
C66 C67 C68 C69 -144.9(2) . . . . ?
C66 C67 C92 C91 152.2(2) . . . . ?
C66 C67 C92 C93 4.7(2) . . . . ?
C67 C66 C94 C62 -154.8(2) . . . . ?
C67 C66 C94 C93 4.5(2) . . . . ?
C67 C68 C69 C70 -0.4(4) . . . . ?
C67 C92 C93 C94 -2.0(2) . . . . ?
C67 C92 C93 C95 145.5(2) . . . . ?
C68 C67 C92 C91 -6.9(3) . . . . ?
C68 C67 C92 C93 -154.5(2) . . . . ?
C68 C69 C70 C71 144.2(3) . . . . ?
C68 C69 C70 C91 -5.9(3) . . . . ?
C69 C70 C71 C72 18.9(4) . . . . ?
C69 C70 C71 C90 -146.2(3) . . . . ?
C69 C70 C91 C89 153.1(2) . . . . ?
C69 C70 C91 C92 5.9(3) . . . . ?
C70 C71 C72 C73 -162.4(2) . . . . ?
C70 C71 C90 C75 156.9(2) . . . . ?
C70 C71 C90 C89 -4.8(2) . . . . ?
C70 C91 C92 C67 0.6(3) . . . . ?
C70 C91 C92 C93 145.1(2) . . . . ?
C71 C70 C91 C89 -5.0(2) . . . . ?
C71 C70 C91 C92 -152.2(2) . . . . ?
C71 C72 C73 C74 6.1(4) . . . . ?
C72 C71 C90 C75 -11.2(3) . . . . ?
C72 C71 C90 C89 -173.0(2) . . . . ?
C72 C73 C74 C75 -4.6(3) . . . . ?
C73 C74 C75 C76 161.7(2) . . . . ?
C73 C74 C75 C90 -4.3(3) . . . . ?
C74 C75 C76 C77 9.1(4) . . . . ?
C74 C75 C76 C87 -157.4(2) . . . . ?
C74 C75 C90 C71 12.4(3) . . . . ?
C74 C75 C90 C89 171.81(19) . . . . ?
C75 C76 C77 C78 -154.3(2) . . . . ?
C75 C76 C77 C97 36.3(4) . . . . ?
C75 C76 C87 C86 154.70(17) . . . . ?
C75 C76 C87 C88 -13.2(3) . . . . ?
C76 C75 C90 C71 -155.6(2) . . . . ?
C76 C75 C90 C89 3.8(3) . . . . ?
C76 C77 C78 C79 -172.14(17) . . . . ?
C76 C77 C78 C86 -6.3(2) . . . . ?
C76 C77 C97 C98 -5.3(3) . . . . ?
C76 C77 C97 C102 167.10(19) . . . . ?
C76 C87 C88 C89 5.3(3) . . . . ?
C76 C87 C88 C95 161.44(18) . . . . ?
C77 C76 C87 C86 -15.7(2) . . . . ?
C77 C76 C87 C88 176.36(18) . . . . ?
C77 C78 C79 C80 -173.41(19) . . . . ?
C77 C78 C79 C107 9.5(3) . . . . ?
C77 C78 C86 C85 169.3(2) . . . . ?
C77 C78 C86 C87 -3.1(2) . . . . ?
C77 C97 C98 C99 179.8(2) . . . . ?
C77 C97 C102 C101 177.58(19) . . . . ?
C77 C97 C102 C107 -3.7(3) . . . . ?
C78 C77 C97 C98 -173.57(19) . . . . ?
C78 C77 C97 C102 -1.2(3) . . . . ?
C78 C79 C80 C81 39.7(3) . . . . ?
C78 C79 C80 C110 -160.6(2) . . . . ?
C78 C79 C107 C102 -14.3(3) . . . . ?
C78 C79 C107 C108 163.32(19) . . . . ?
C78 C86 C87 C76 12.2(2) . . . . ?
C78 C86 C87 C88 179.99(18) . . . . ?
C79 C78 C86 C85 -26.2(4) . . . . ?
C79 C78 C86 C87 161.40(19) . . . . ?
C79 C80 C81 C82 -78.9(3) . . . . ?
C79 C80 C81 C115 108.9(2) . . . . ?
C79 C80 C110 C109 -7.8(3) . . . . ?
C79 C107 C108 C109 2.1(3) . . . . ?
C80 C79 C107 C102 168.38(18) . . . . ?
C80 C79 C107 C108 -14.0(3) . . . . ?
C80 C81 C82 C83 28.7(3) . . . . ?
C80 C81 C82 C118 -156.6(2) . . . . ?
C80 C81 C115 C116 166.48(19) . . . . ?
C81 C80 C110 C109 155.0(2) . . . . ?
C81 C82 C83 C84 176.69(18) . . . . ?
C81 C82 C83 C85 11.5(3) . . . . ?
C81 C82 C118 C117 -13.0(3) . . . . ?
C81 C82 C118 C123 166.83(18) . . . . ?
C81 C115 C116 C117 -4.5(3) . . . . ?
C81 C115 C116 C119 -177.7(2) . . . . ?
C82 C81 C115 C116 -6.8(3) . . . . ?
C82 C83 C84 C61 -163.40(17) . . . . ?
C82 C83 C84 C128 16.3(3) . . . . ?
C82 C83 C85 C86 5.8(4) . . . . ?
C82 C83 C85 C96 167.64(19) . . . . ?
C82 C118 C123 C124 -160.5(2) . . . . ?
C82 C118 C123 C128 16.3(3) . . . . ?
C83 C82 C118 C117 162.37(19) . . . . ?
C83 C82 C118 C123 -17.8(3) . . . . ?
C83 C84 C128 C123 -18.0(3) . . . . ?
C83 C84 C128 C127 158.03(19) . . . . ?
C83 C85 C86 C78 -13.2(4) . . . . ?
C83 C85 C86 C87 158.6(2) . . . . ?
C83 C85 C96 C61 -7.2(2) . . . . ?
C83 C85 C96 C95 -169.07(17) . . . . ?
C84 C61 C62 C63 -0.6(4) . . . . ?
C84 C61 C62 C94 -164.2(2) . . . . ?
C84 C61 C96 C85 10.0(2) . . . . ?
C84 C61 C96 C95 172.29(17) . . . . ?
C84 C83 C85 C86 -160.8(2) . . . . ?
C84 C83 C85 C96 1.11(19) . . . . ?
C85 C83 C84 C61 5.0(2) . . . . ?
C85 C83 C84 C128 -175.34(17) . . . . ?
C85 C86 C87 C76 -162.15(17) . . . . ?
C85 C86 C87 C88 5.7(3) . . . . ?
C86 C78 C79 C80 23.9(3) . . . . ?
C86 C78 C79 C107 -153.23(19) . . . . ?
C86 C85 C96 C61 158.63(17) . . . . ?
C86 C85 C96 C95 -3.2(3) . . . . ?
C86 C87 C88 C89 -161.11(18) . . . . ?
C86 C87 C88 C95 -5.0(3) . . . . ?
C87 C76 C77 C78 13.5(2) . . . . ?
C87 C76 C77 C97 -155.9(2) . . . . ?
C87 C88 C89 C90 7.3(3) . . . . ?
C87 C88 C89 C91 151.6(2) . . . . ?
C87 C88 C95 C93 -153.61(19) . . . . ?
C87 C88 C95 C96 0.1(3) . . . . ?
C88 C89 C90 C71 150.44(19) . . . . ?
C88 C89 C90 C75 -11.9(3) . . . . ?
C88 C89 C91 C70 -145.8(2) . . . . ?
C88 C89 C91 C92 3.1(3) . . . . ?
C88 C95 C96 C61 -156.11(18) . . . . ?
C88 C95 C96 C85 4.0(3) . . . . ?
C89 C88 C95 C93 2.1(3) . . . . ?
C89 C88 C95 C96 155.83(18) . . . . ?
C89 C91 C92 C67 -144.0(2) . . . . ?
C89 C91 C92 C93 0.5(3) . . . . ?
C90 C71 C72 C73 1.4(3) . . . . ?
C90 C75 C76 C77 174.8(2) . . . . ?
C90 C75 C76 C87 8.3(3) . . . . ?
C90 C89 C91 C70 2.2(2) . . . . ?
C90 C89 C91 C92 151.1(2) . . . . ?
C91 C70 C71 C72 171.0(3) . . . . ?
C91 C70 C71 C90 6.0(2) . . . . ?
C91 C89 C90 C71 1.8(2) . . . . ?
C91 C89 C90 C75 -160.54(19) . . . . ?
C91 C92 C93 C94 -150.3(2) . . . . ?
C91 C92 C93 C95 -2.8(3) . . . . ?
C92 C67 C68 C69 6.8(3) . . . . ?
C92 C93 C94 C62 158.34(19) . . . . ?
C92 C93 C94 C66 -1.7(2) . . . . ?
C92 C93 C95 C88 1.4(3) . . . . ?
C92 C93 C95 C96 -152.2(2) . . . . ?
C93 C95 C96 C61 -2.4(3) . . . . ?
C93 C95 C96 C85 157.71(18) . . . . ?
C94 C62 C63 C64 3.4(3) . . . . ?
C94 C66 C67 C68 148.2(2) . . . . ?
C94 C66 C67 C92 -5.5(2) . . . . ?
C94 C93 C95 C88 145.3(2) . . . . ?
C94 C93 C95 C96 -8.4(3) . . . . ?
C95 C88 C89 C90 -148.8(2) . . . . ?
C95 C88 C89 C91 -4.5(3) . . . . ?
C95 C93 C94 C62 10.2(3) . . . . ?
C95 C93 C94 C66 -149.77(19) . . . . ?
C96 C61 C62 C63 154.3(2) . . . . ?
C96 C61 C62 C94 -9.3(3) . . . . ?
C96 C61 C84 C83 -9.3(2) . . . . ?
C96 C61 C84 C128 171.07(19) . . . . ?
C96 C85 C86 C78 -173.2(2) . . . . ?
C96 C85 C86 C87 -1.5(3) . . . . ?
C97 C77 C78 C79 -1.8(3) . . . . ?
C97 C77 C78 C86 164.03(17) . . . . ?
C97 C98 C99 C100 0.8(4) . . . . ?
C97 C102 C107 C79 11.7(3) . . . . ?
C97 C102 C107 C108 -165.90(19) . . . . ?
C98 C97 C102 C101 -9.7(3) . . . . ?
C98 C97 C102 C107 169.12(19) . . . . ?
C98 C99 C100 C101 -6.4(4) . . . . ?
C98 C99 C100 C103 174.8(2) . . . . ?
C99 C100 C101 C102 3.8(4) . . . . ?
C99 C100 C103 C104 -177.2(3) . . . . ?
C99 C100 C103 C105 59.8(3) . . . . ?
C99 C100 C103 C106 -58.7(3) . . . . ?
C100 C101 C102 C97 4.2(3) . . . . ?
C100 C101 C102 C107 -174.5(2) . . . . ?
C101 C100 C103 C104 4.0(4) . . . . ?
C101 C100 C103 C105 -119.0(3) . . . . ?
C101 C100 C103 C106 122.6(3) . . . . ?
C101 C102 C107 C79 -169.6(2) . . . . ?
C101 C102 C107 C108 12.8(3) . . . . ?
C102 C97 C98 C99 7.4(3) . . . . ?
C102 C107 C108 C109 179.7(2) . . . . ?
C103 C100 C101 C102 -177.4(2) . . . . ?
C107 C79 C80 C81 -143.2(2) . . . . ?
C107 C79 C80 C110 16.5(3) . . . . ?
C107 C108 C109 C110 7.0(3) . . . . ?
C107 C108 C109 C111 -179.7(2) . . . . ?
C108 C109 C110 C80 -4.2(3) . . . . ?
C108 C109 C111 C112 14.5(3) . . . . ?
C108 C109 C111 C113 133.4(2) . . . . ?
C108 C109 C111 C114 -106.5(3) . . . . ?
C110 C80 C81 C82 120.3(2) . . . . ?
C110 C80 C81 C115 -51.9(2) . . . . ?
C110 C109 C111 C112 -172.6(2) . . . . ?
C110 C109 C111 C113 -53.7(3) . . . . ?
C110 C109 C111 C114 66.5(3) . . . . ?
C111 C109 C110 C80 -177.5(2) . . . . ?
C115 C81 C82 C83 -159.66(19) . . . . ?
C115 C81 C82 C118 15.1(3) . . . . ?
C115 C116 C117 C118 7.0(3) . . . . ?
C115 C116 C119 C120 -152.5(3) . . . . ?
C115 C116 C119 C121 91.3(3) . . . . ?
C115 C116 C119 C122 -28.1(4) . . . . ?
C116 C117 C118 C82 1.8(3) . . . . ?
C116 C117 C118 C123 -178.0(2) . . . . ?
C117 C116 C119 C120 34.7(4) . . . . ?
C117 C116 C119 C121 -81.5(3) . . . . ?
C117 C116 C119 C122 159.1(3) . . . . ?
C117 C118 C123 C124 19.3(3) . . . . ?
C117 C118 C123 C128 -163.92(19) . . . . ?
C118 C82 C83 C84 1.9(3) . . . . ?
C118 C82 C83 C85 -163.27(19) . . . . ?
C118 C123 C124 C125 175.0(2) . . . . ?
C118 C123 C128 C84 1.6(3) . . . . ?
C118 C123 C128 C127 -174.55(19) . . . . ?
C119 C116 C117 C118 -179.7(2) . . . . ?
C123 C124 C125 C126 -0.1(4) . . . . ?
C123 C124 C125 C129 -178.8(3) . . . . ?
C124 C123 C128 C84 178.6(2) . . . . ?
C124 C123 C128 C127 2.4(3) . . . . ?
C124 C125 C126 C127 1.5(4) . . . . ?
C124 C125 C129 C130 120.2(3) . . . . ?
C124 C125 C129 C131 -1.3(5) . . . . ?
C124 C125 C129 C132 -122.2(3) . . . . ?
C125 C126 C127 C128 -1.0(4) . . . . ?
C126 C125 C129 C130 -58.5(4) . . . . ?
C126 C125 C129 C131 -179.9(3) . . . . ?
C126 C125 C129 C132 59.2(4) . . . . ?
C126 C127 C128 C84 -177.0(2) . . . . ?
C126 C127 C128 C123 -1.0(3) . . . . ?
C128 C123 C124 C125 -1.9(4) . . . . ?
C129 C125 C126 C127 -179.7(3) . . . . ?

loop_
_smtbx_masks_void_nr
_smtbx_masks_void_average_x
_smtbx_masks_void_average_y
_smtbx_masks_void_average_z
_smtbx_masks_void_volume
_smtbx_masks_void_count_electrons
_smtbx_masks_void_content
1 0.000 -0.899 0.000 1248.3 326.2 ?
2 0.000 -0.862 0.500 1248.3 326.2 ?
3 0.311 0.192 0.999 23.8 0.0 ?
4 0.311 0.308 0.499 23.8 0.0 ?
5 0.689 0.692 0.501 23.8 0.0 ?
6 0.689 0.808 0.001 23.8 0.0 ?
